data_7034053
loop_
_publ_author_name
'Shen, Chao-Jun'
'Hu, Sheng-Min'
'Sheng, Tian-Lu'
'Xue, Zhen-Zhen'
'Wu, Xin-Tao'

_publ_section_title
;
 Syntheses, structures, and properties of a series of novel high-nuclear
 3d-4f clusters with mixed amino acids as ligands: {Ln6Cu24}(Ln = Gd, Tb,
 Pr and Sm).
;
_journal_issue 14
_journal_name_full 'Dalton transactions (Cambridge, England : 2003)'
_journal_page_first 6510
_journal_page_last 6515
_journal_paper_doi 10.1039/c4dt03847a
_journal_volume 44
_journal_year 2015
_chemical_formula_sum 'C46 H186 Cl18 Cu24 N18 O170 Sm6'
_chemical_formula_weight 6777.29
_chemical_name_systematic
; 
 ? 
;
_space_group_IT_number 2
_symmetry_cell_setting triclinic
_symmetry_space_group_name_Hall '-P 1'
_symmetry_space_group_name_H-M 'P -1'
_atom_sites_solution_hydrogens geom
_atom_sites_solution_primary direct
_atom_sites_solution_secondary difmap
_audit_creation_method SHELXL-97
_audit_update_record
;
2014-12-03 deposited with the CCDC.
2015-02-13 downloaded from the CCDC.
;
_cell_angle_alpha 118.688(4)
_cell_angle_beta 102.919(9)
_cell_angle_gamma 95.555(7)
_cell_formula_units_Z 1
_cell_length_a 18.802(3)
_cell_length_b 19.104(3)
_cell_length_c 19.128(4)
_cell_measurement_reflns_used 15226
_cell_measurement_temperature 293(2)
_cell_measurement_theta_max 27.4855
_cell_measurement_theta_min 2.1376
_cell_volume 5704.8(18)
_computing_structure_refinement 'SHELXL-97 (Sheldrick, 1997)'
_computing_structure_solution 'SHELXS-97 (Sheldrick, 1990)'
_diffrn_ambient_temperature 293(2)
_diffrn_detector_area_resol_mean 28.5714
_diffrn_measured_fraction_theta_full 0.992
_diffrn_measured_fraction_theta_max 0.992
_diffrn_measurement_device_type Saturn724
_diffrn_measurement_method CCD_Profile_fitting
_diffrn_radiation_monochromator graphite
_diffrn_radiation_source 'fine-focus sealed tube'
_diffrn_radiation_type MoK\a
_diffrn_radiation_wavelength 0.71073
_diffrn_reflns_av_R_equivalents 0.0352
_diffrn_reflns_av_sigmaI/netI 0.0560
_diffrn_reflns_limit_h_max 22
_diffrn_reflns_limit_h_min -19
_diffrn_reflns_limit_k_max 23
_diffrn_reflns_limit_k_min -23
_diffrn_reflns_limit_l_max 22
_diffrn_reflns_limit_l_min -23
_diffrn_reflns_number 42409
_diffrn_reflns_theta_full 25.50
_diffrn_reflns_theta_max 25.50
_diffrn_reflns_theta_min 2.14
_exptl_absorpt_coefficient_mu 4.026
_exptl_absorpt_correction_T_max 1.0000
_exptl_absorpt_correction_T_min 0.6601
_exptl_absorpt_correction_type multi-scan
_exptl_crystal_colour Blue
_exptl_crystal_density_diffrn 2.009
_exptl_crystal_density_method 'not measured'
_exptl_crystal_description Prism
_exptl_crystal_F_000 3390
_exptl_crystal_size_max 0.5000
_exptl_crystal_size_mid 0.3000
_exptl_crystal_size_min 0.2000
_refine_diff_density_max 2.730
_refine_diff_density_min -1.976
_refine_diff_density_rms 0.214
_refine_ls_extinction_method none
_refine_ls_goodness_of_fit_ref 1.029
_refine_ls_hydrogen_treatment constr
_refine_ls_matrix_type full
_refine_ls_number_parameters 1365
_refine_ls_number_reflns 21067
_refine_ls_number_restraints 194
_refine_ls_restrained_S_all 1.033
_refine_ls_R_factor_all 0.0828
_refine_ls_R_factor_gt 0.0749
_refine_ls_shift/su_max 0.000
_refine_ls_shift/su_mean 0.000
_refine_ls_structure_factor_coef Fsqd
_refine_ls_weighting_details 'calc w=1/[\s^2^(Fo^2^)+(0.1081P)^2^+69.2657P] where P=(Fo^2^+2Fc^2^)/3'
_refine_ls_weighting_scheme calc
_refine_ls_wR_factor_gt 0.2107
_refine_ls_wR_factor_ref 0.2187
_reflns_number_gt 18840
_reflns_number_total 21067
_reflns_threshold_expression >2sigma(I)
_cod_data_source_file c4dt03847a2.cif
_cod_data_source_block a
_cod_depositor_comments
;
The following automatic conversions were performed:

'_symmetry_cell_setting' value 'Triclinic' changed to 'triclinic'
according to
/usr/data/users/saulius/crontab/automatic-downloads/rss-feeds/RSC/lib/dictionaries/cif_core.dic
dictionary named 'cif_core.dic' version 2.4.2 from 2011-04-26.

'_exptl_absorpt_correction_type' value 'Multi-scan' changed to
'multi-scan' according to
/usr/data/users/saulius/crontab/automatic-downloads/rss-feeds/RSC/lib/dictionaries/cif_core.dic
dictionary named 'cif_core.dic' version 2.4.2 from 2011-04-26.

Automatic conversion script
Id: cif_fix_values 3008 2015-01-20 13:52:24Z robertas 

 Adding full bibliography for 7034051--7034054.cif.
;
_cod_original_cell_volume 5704.9(17)
_cod_original_sg_symbol_H-M P-1
_cod_database_code 7034053

loop_
_symmetry_equiv_pos_as_xyz
'x, y, z'
'-x, -y, -z'

loop_
_atom_site_label
_atom_site_type_symbol
_atom_site_fract_x
_atom_site_fract_y
_atom_site_fract_z
_atom_site_U_iso_or_equiv
_atom_site_adp_type
_atom_site_occupancy
_atom_site_symmetry_multiplicity
_atom_site_calc_flag
_atom_site_refinement_flags
_atom_site_disorder_assembly
_atom_site_disorder_group
Sm1 Sm 0.16116(3) 0.23954(3) 0.02797(3) 0.03188(14) Uani 1 1 d . . .
Sm2 Sm -0.16201(3) -0.06171(3) -0.27395(3) 0.03005(14) Uani 1 1 d . . .
Sm3 Sm 0.15810(3) -0.17844(3) -0.14193(3) 0.03143(14) Uani 1 1 d . . .
Cu1 Cu 0.00059(6) 0.08199(7) -0.12233(7) 0.0314(3) Uani 1 1 d . . .
Cu2 Cu 0.15490(6) 0.14617(7) 0.14464(7) 0.0312(3) Uani 1 1 d . . .
Cu3 Cu 0.00036(6) 0.20038(7) 0.07694(7) 0.0326(3) Uani 1 1 d . . .
Cu4 Cu -0.15387(6) 0.05582(7) -0.06561(7) 0.0314(3) Uani 1 1 d . . .
Cu5 Cu -0.00264(6) -0.11904(7) -0.19948(7) 0.0313(3) Uani 1 1 d . . .
Cu6 Cu 0.15338(6) 0.02750(7) -0.05698(7) 0.0309(3) Uani 1 1 d . . .
Cu7 Cu 0.18806(9) 0.45726(9) 0.11424(11) 0.0557(4) Uani 1 1 d . . .
Cu8 Cu 0.32631(9) 0.40286(9) 0.16627(10) 0.0544(4) Uani 1 1 d . . .
Cu9 Cu -0.32557(8) -0.02176(10) -0.37507(9) 0.0494(4) Uani 1 1 d . . .
Cu10 Cu -0.18460(8) 0.00739(10) -0.41924(9) 0.0476(3) Uani 1 1 d . . .
Cu11 Cu 0.31755(7) -0.17448(9) -0.21519(9) 0.0484(4) Uani 1 1 d . . .
Cu12 Cu 0.18005(8) -0.31259(9) -0.34309(8) 0.0495(4) Uani 1 1 d . . .
C1 C 0.0555(7) 0.3877(7) 0.1286(8) 0.049(3) Uani 1 1 d . . .
C2 C 0.0518(13) 0.4769(10) 0.1651(18) 0.129(10) Uani 1 1 d . . .
H2C H 0.0566 0.5013 0.2242 0.154 Uiso 1 1 calc R . .
H2D H 0.0033 0.4798 0.1371 0.154 Uiso 1 1 calc R . .
C3 C 0.2952(6) 0.2995(7) 0.2281(7) 0.048(3) Uani 1 1 d . . .
C4 C 0.3683(10) 0.3580(11) 0.2925(11) 0.092(6) Uani 1 1 d . . .
H4C H 0.4032 0.3268 0.3017 0.111 Uiso 1 1 calc R . .
H4D H 0.3592 0.3926 0.3451 0.111 Uiso 1 1 calc R . .
C5 C -0.2939(7) 0.0600(8) -0.1936(8) 0.051(3) Uani 1 1 d D . .
C6 C -0.3575(10) 0.0997(14) -0.2025(13) 0.113(8) Uani 1 1 d D . .
H6A H -0.3694 0.1235 -0.1502 0.135 Uiso 1 1 calc R . .
H6B H -0.3396 0.1448 -0.2092 0.135 Uiso 1 1 calc R . .
C7 C -0.4286(14) 0.048(2) -0.2717(11) 0.202(15) Uani 1 1 d DU . .
H7D H -0.4672 0.0786 -0.2662 0.242 Uiso 1 1 calc R . .
H7E H -0.4460 -0.0004 -0.2697 0.242 Uiso 1 1 calc R . .
C8 C -0.0550(7) 0.1048(8) -0.2806(8) 0.050(3) Uani 1 1 d . . .
C9 C -0.0541(11) 0.1477(13) -0.3265(12) 0.099(7) Uani 1 1 d . . .
H9D H -0.0040 0.1594 -0.3299 0.119 Uiso 1 1 calc R . .
H9E H -0.0681 0.1994 -0.2976 0.119 Uiso 1 1 calc R . .
C10 C 0.2887(6) -0.0183(8) -0.1329(7) 0.046(3) Uani 1 1 d . . .
C11 C 0.3587(10) -0.0003(11) -0.1557(12) 0.087(5) Uani 1 1 d U . .
H11A H 0.3975 0.0428 -0.1057 0.105 Uiso 1 1 calc R . .
H11B H 0.3463 0.0188 -0.1947 0.105 Uiso 1 1 calc R . .
C12 C 0.0460(6) -0.2485(7) -0.3555(7) 0.042(2) Uani 1 1 d . . .
C13 C 0.0303(10) -0.3013(11) -0.4457(8) 0.085(6) Uani 1 1 d . . .
H13A H 0.0607 -0.2734 -0.4639 0.101 Uiso 1 1 calc R . .
H13B H -0.0219 -0.3069 -0.4726 0.101 Uiso 1 1 calc R . .
C14 C 0.0439(12) -0.3871(13) -0.4780(14) 0.106(6) Uani 1 1 d U . .
H14A H 0.0242 -0.4119 -0.4501 0.127 Uiso 1 1 calc R . .
H14B H 0.0185 -0.4214 -0.5377 0.127 Uiso 1 1 calc R . .
C15 C 0.3451(13) 0.5479(12) 0.1608(13) 0.100(7) Uani 1 1 d D . .
C16 C 0.3948(19) 0.6214(18) 0.170(2) 0.194(16) Uani 1 1 d D . .
C17 C 0.350(3) 0.639(4) 0.106(3) 0.300 Uiso 1 1 d D . .
C18 C -0.3291(9) -0.0517(11) -0.5427(10) 0.073(4) Uani 1 1 d . . .
C19 C -0.3805(12) -0.0855(15) -0.6329(13) 0.108(6) Uani 1 1 d U . .
H19A H -0.4124 -0.1389 -0.6541 0.129 Uiso 1 1 calc R . .
H19B H -0.4123 -0.0486 -0.6335 0.129 Uiso 1 1 calc R . .
C20 C -0.3297(14) -0.0928(17) -0.6879(14) 0.119(7) Uani 1 1 d U . .
H20A H -0.3615 -0.1136 -0.7446 0.143 Uiso 1 1 calc R . .
H20B H -0.3007 -0.0382 -0.6674 0.143 Uiso 1 1 calc R . .
C21 C 0.3353(8) -0.3261(9) -0.3446(9) 0.061(3) Uani 1 1 d . . .
C22 C 0.3857(9) -0.3753(11) -0.3861(11) 0.094(6) Uani 1 1 d . . .
H22A H 0.4211 -0.3823 -0.3458 0.113 Uiso 1 1 calc R . .
H22B H 0.4143 -0.3453 -0.4038 0.113 Uiso 1 1 calc R . .
C23 C 0.3415(11) -0.4637(12) -0.4655(14) 0.108(7) Uani 1 1 d . . .
H23A H 0.3039 -0.4575 -0.5047 0.130 Uiso 1 1 calc R . .
H23B H 0.3763 -0.4906 -0.4938 0.130 Uiso 1 1 calc R . .
N1 N 0.1220(10) 0.5315(8) 0.1536(10) 0.101(5) Uani 1 1 d . . .
H1A H 0.1474 0.5775 0.2029 0.121 Uiso 1 1 calc R . .
H1B H 0.1027 0.5456 0.1160 0.121 Uiso 1 1 calc R . .
N2 N 0.4055(8) 0.4152(12) 0.2632(10) 0.116(7) Uani 1 1 d . . .
H2A H 0.4456 0.3989 0.2478 0.140 Uiso 1 1 calc R . .
H2B H 0.4205 0.4680 0.3054 0.140 Uiso 1 1 calc R . .
N3 N -0.4133(9) 0.0229(11) -0.3531(11) 0.099(5) Uani 1 1 d D . .
H3A H -0.4096 0.0673 -0.3585 0.119 Uiso 1 1 calc R . .
H3B H -0.4542 -0.0148 -0.3944 0.119 Uiso 1 1 calc R . .
N4 N -0.1171(9) 0.0862(11) -0.4260(12) 0.108(6) Uani 1 1 d . . .
H4A H -0.0929 0.0602 -0.4634 0.130 Uiso 1 1 calc R . .
H4B H -0.1427 0.1164 -0.4417 0.130 Uiso 1 1 calc R . .
N5 N 0.3890(7) -0.0807(9) -0.1971(10) 0.087(4) Uani 1 1 d . . .
H5A H 0.4343 -0.0737 -0.1632 0.104 Uiso 1 1 calc R . .
H5B H 0.3944 -0.0903 -0.2463 0.104 Uiso 1 1 calc R . .
N6 N 0.1219(7) -0.3805(9) -0.4613(7) 0.086(5) Uani 1 1 d . . .
N7 N 0.291(3) 0.597(3) 0.020(3) 0.52(6) Uani 1 1 d D . .
H7A H 0.2778 0.6336 0.0062 0.786 Uiso 1 1 d R . .
H7B H 0.3110 0.5621 -0.0173 0.786 Uiso 1 1 d R . .
N8 N -0.2774(18) -0.1458(16) -0.6911(15) 0.187(12) Uani 1 1 d . . .
H8A H -0.2509 -0.1470 -0.7253 0.280 Uiso 1 1 d R . .
H8B H -0.3065 -0.1962 -0.7131 0.280 Uiso 1 1 d R . .
N9 N 0.3051(11) -0.5146(11) -0.4399(12) 0.118(6) Uani 1 1 d . . .
H9A H 0.2812 -0.5638 -0.4847 0.177 Uiso 1 1 d R . .
H9B H 0.3398 -0.5204 -0.4041 0.177 Uiso 1 1 d R . .
O1 O -0.0255(4) -0.0303(4) -0.2190(4) 0.0331(14) Uani 1 1 d . . .
H1C H -0.0034 -0.0309 -0.2610 0.040 Uiso 1 1 calc R . .
O2 O 0.1110(4) 0.0980(4) -0.0971(4) 0.0336(15) Uani 1 1 d . . .
H2E H 0.1270 0.0930 -0.1444 0.040 Uiso 1 1 calc R . .
O3 O 0.1063(4) -0.0768(4) -0.1635(4) 0.0315(14) Uani 1 1 d . . .
H3C H 0.1208 -0.0740 -0.2084 0.038 Uiso 1 1 calc R . .
O4 O 0.0241(4) 0.1915(4) -0.0222(4) 0.0338(15) Uani 1 1 d . . .
H4E H 0.0013 0.2285 -0.0370 0.041 Uiso 1 1 calc R . .
O5 O -0.1085(3) 0.0677(4) -0.1429(4) 0.0312(14) Uani 1 1 d . . .
H5C H -0.1239 0.1120 -0.1501 0.037 Uiso 1 1 calc R . .
O6 O 0.1943(4) 0.1301(4) 0.0515(4) 0.0325(14) Uani 1 1 d . . .
H6C H 0.2491 0.1397 0.0705 0.039 Uiso 1 1 calc R . .
O7 O 0.1936(4) -0.0412(4) -0.0147(4) 0.0340(15) Uani 1 1 d . . .
H7C H 0.2485 -0.0225 0.0078 0.041 Uiso 1 1 calc R . .
O8 O -0.1131(4) -0.1589(4) -0.2349(4) 0.0330(14) Uani 1 1 d . . .
H8C H -0.1300 -0.2155 -0.2827 0.040 Uiso 1 1 calc R . .
O9 O 0.0213(3) -0.2045(4) -0.1741(4) 0.0314(14) Uani 1 1 d . . .
H9C H -0.0022 -0.2591 -0.2240 0.038 Uiso 1 1 calc R . .
O10 O 0.2410(4) 0.3692(4) 0.0666(5) 0.0436(17) Uani 1 1 d . . .
H10A H 0.2568 0.3668 0.0202 0.052 Uiso 1 1 calc R . .
O11 O -0.2399(4) -0.0701(5) -0.3984(4) 0.0394(16) Uani 1 1 d . . .
H11E H -0.2557 -0.1262 -0.4469 0.047 Uiso 1 1 calc R . .
O12 O 0.2368(4) -0.2532(4) -0.2239(4) 0.0407(17) Uani 1 1 d . . .
H12A H 0.2563 -0.2899 -0.2064 0.049 Uiso 1 1 calc R . .
O13 O 0.1097(4) 0.2274(4) 0.1283(4) 0.0343(15) Uani 1 1 d . . .
H13E H 0.1254 0.2803 0.1813 0.041 Uiso 1 1 calc R . .
O14 O -0.1106(4) 0.1708(4) 0.0277(4) 0.0325(14) Uani 1 1 d . . .
H14E H -0.1273 0.2095 0.0116 0.039 Uiso 1 1 calc R . .
O15 O 0.1949(4) 0.0608(4) 0.1566(4) 0.0317(14) Uani 1 1 d . . .
H15A H 0.2497 0.0744 0.1702 0.038 Uiso 1 1 calc R . .
O16 O 0.2662(5) 0.2046(5) -0.0294(5) 0.053(2) Uani 1 1 d . . .
O17 O 0.1181(5) 0.2568(5) -0.0937(5) 0.054(2) Uani 1 1 d . . .
O18 O -0.2676(4) -0.1824(5) -0.3393(5) 0.051(2) Uani 1 1 d . . .
O19 O -0.1189(5) -0.1574(5) -0.3904(5) 0.050(2) Uani 1 1 d . . .
O20 O 0.1173(5) -0.3207(5) -0.1765(6) 0.053(2) Uani 1 1 d . . .
O21 O 0.2663(5) -0.1799(6) -0.0395(5) 0.054(2) Uani 1 1 d . . .
O22 O 0.1108(4) 0.3683(4) 0.0985(5) 0.0460(18) Uani 1 1 d . . .
O23 O 0.0071(5) 0.3380(5) 0.1268(5) 0.053(2) Uani 1 1 d . . .
O24 O 0.2714(4) 0.3076(4) 0.1640(5) 0.0432(17) Uani 1 1 d . . .
O25 O 0.2625(5) 0.2471(5) 0.2378(5) 0.0496(19) Uani 1 1 d . . .
O26 O -0.2729(4) 0.0109(5) -0.2568(4) 0.0436(17) Uani 1 1 d . . .
O27 O -0.2593(5) 0.0861(5) -0.1206(5) 0.052(2) Uani 1 1 d . . .
O28 O -0.1098(4) 0.0409(5) -0.3117(5) 0.0445(18) Uani 1 1 d . . .
O29 O -0.0073(4) 0.1331(5) -0.2106(5) 0.0504(19) Uani 1 1 d . . .
O30 O 0.2645(4) -0.0929(5) -0.1528(5) 0.0453(18) Uani 1 1 d . . .
O31 O 0.2591(4) 0.0388(5) -0.0960(5) 0.050(2) Uani 1 1 d . . .
O32 O 0.1029(4) -0.2516(4) -0.3043(4) 0.0418(17) Uani 1 1 d . . .
O33 O 0.0036(4) -0.2021(5) -0.3315(5) 0.0443(18) Uani 1 1 d . . .
O34 O 0.2715(8) 0.5419(6) 0.1328(8) 0.092(4) Uani 1 1 d . . .
O35 O 0.3749(7) 0.5021(7) 0.1753(8) 0.083(3) Uani 1 1 d . . .
O36 O -0.3669(5) -0.0522(7) -0.4940(6) 0.072(3) Uani 1 1 d . . .
O37 O -0.2622(5) -0.0296(7) -0.5247(5) 0.067(3) Uani 1 1 d . . .
O38 O 0.3656(5) -0.2574(6) -0.2823(6) 0.068(3) Uani 1 1 d . . .
O39 O 0.2650(5) -0.3581(6) -0.3764(5) 0.060(2) Uani 1 1 d . . .
Cl1 Cl 0.0000 0.0000 0.0000 0.125(3) Uani 1 2 d SD . 1
O111 O -0.0260(16) -0.0804(11) -0.0746(12) 0.112(9) Uani 0.50 1 d PDU . 1
O112 O -0.0217(18) 0.0047(17) 0.0693(13) 0.22(3) Uani 0.50 1 d PD . 1
O113 O -0.025(2) 0.0608(15) -0.019(2) 0.146(12) Uani 0.50 1 d PDU . 1
O114 O 0.0845(9) 0.022(3) 0.027(3) 0.33(4) Uiso 0.50 1 d PD . 1
Cl2 Cl 0.1452(7) -0.5046(6) -0.3428(7) 0.116(4) Uani 0.50 1 d PD A 1
O121 O 0.1276(12) -0.4260(8) -0.3284(11) 0.065(5) Uani 0.50 1 d PD A 1
O122 O 0.1471(15) -0.5514(14) -0.4262(13) 0.144(14) Uani 0.50 1 d PD A 1
O123 O 0.0905(18) -0.5467(16) -0.3236(19) 0.163(15) Uani 0.50 1 d PD A 1
O124 O 0.2208(15) -0.483(2) -0.283(2) 0.56(9) Uiso 0.50 1 d PD A 1
Cl3 Cl 0.0906(8) 0.4490(8) -0.0834(9) 0.141(5) Uani 0.50 1 d PDU B 1
O131 O 0.1316(12) 0.4266(11) -0.0286(10) 0.080(7) Uani 0.50 1 d PD B 1
O132 O 0.1392(19) 0.504(2) -0.097(2) 0.20(2) Uani 0.50 1 d PD B 1
O133 O 0.050(2) 0.3754(17) -0.1666(13) 0.25(3) Uani 0.50 1 d PD B 1
O134 O 0.0336(17) 0.491(2) -0.048(2) 0.203(19) Uani 0.50 1 d PDU B 1
O40 O 0.3979(6) 0.3248(8) 0.0726(8) 0.096(4) Uani 1 1 d . . .
O41 O -0.3991(6) -0.1575(9) -0.4097(10) 0.108(5) Uani 1 1 d . . .
O42 O 0.2520(6) 0.4861(6) 0.2573(6) 0.074(3) Uani 1 1 d . . .
O43 O -0.2495(7) 0.1150(7) -0.3420(8) 0.088(3) Uani 1 1 d . . .
O44 O 0.4004(7) -0.1530(10) -0.0782(9) 0.116(5) Uani 1 1 d . . .
O45 O 0.2326(5) -0.1928(6) -0.3512(6) 0.064(2) Uani 1 1 d . . .
O46 O 0.5101(15) 0.284(2) 0.1648(17) 0.264(15) Uani 1 1 d . . .
O47 O 0.3337(12) 0.6427(13) 0.3654(14) 0.175(8) Uani 1 1 d U . .
O48 O -0.3088(10) -0.3690(10) -0.8909(11) 0.137(6) Uani 1 1 d U . .
O49 O 0.2937(11) 0.2831(10) 0.6007(10) 0.063(5) Uani 0.50 1 d P C 1
O49A O 0.3020(14) 0.2186(12) 0.5431(13) 0.088(7) Uani 0.50 1 d P D 2
Cl4 Cl 0.3898(3) 0.1012(4) 0.1319(4) 0.1078(17) Uani 1 1 d . . .
O141 O 0.4623(7) 0.1276(15) 0.1559(16) 0.193(10) Uani 1 1 d . . .
O142 O 0.3591(13) 0.0217(16) 0.0601(15) 0.190(9) Uani 1 1 d . . .
O143 O 0.3512(9) 0.1541(13) 0.1115(14) 0.175(9) Uani 1 1 d . . .
O144 O 0.3559(11) 0.1005(13) 0.1941(15) 0.174(8) Uani 1 1 d . . .
Cl5 Cl -0.1244(2) 0.0147(3) 0.3221(2) 0.0707(10) Uani 1 1 d . . .
O151 O -0.0460(7) 0.0277(10) 0.3385(9) 0.100(4) Uani 1 1 d . . .
O152 O -0.1480(7) 0.0734(8) 0.2971(8) 0.084(3) Uani 1 1 d . . .
O153 O -0.1573(10) -0.0716(10) 0.2440(9) 0.126(5) Uani 1 1 d . . .
O154 O -0.1502(8) 0.0147(9) 0.3840(8) 0.107(5) Uani 1 1 d . . .
Cl6 Cl 0.1475(5) 0.6988(4) 0.3906(4) 0.134(2) Uani 1 1 d D . .
O161 O 0.0683(11) 0.650(2) 0.354(2) 0.49(4) Uani 1 1 d D . .
O162 O 0.1755(16) 0.6984(16) 0.3261(13) 0.248(14) Uani 1 1 d D . .
O163 O 0.1517(18) 0.7791(11) 0.4555(13) 0.30(2) Uani 1 1 d D . .
O164 O 0.1920(15) 0.6593(16) 0.4292(16) 0.256(13) Uiso 1 1 d D . .
Cl7 Cl 0.5252(4) 0.6170(4) 0.4547(5) 0.147(3) Uani 1 1 d D . .
O171 O 0.5452(15) 0.5580(13) 0.3790(13) 0.266(16) Uani 1 1 d D . .
O172 O 0.5887(13) 0.6435(16) 0.5262(13) 0.251(13) Uani 1 1 d DU . .
O173 O 0.5139(16) 0.6858(12) 0.4430(15) 0.269(16) Uani 1 1 d D . .
O174 O 0.4574(13) 0.5715(19) 0.451(2) 0.37(2) Uiso 1 1 d D . .
Cl8 Cl 0.1330(2) 0.3958(2) 0.3542(2) 0.0768(11) Uani 1 1 d . . .
O181 O 0.1560(8) 0.3855(8) 0.2810(8) 0.103(4) Uani 1 1 d . . .
O182 O 0.1642(10) 0.4684(9) 0.4247(8) 0.132(6) Uani 1 1 d . . .
O183 O 0.0535(11) 0.3673(12) 0.3267(12) 0.151(6) Uani 1 1 d U . .
O184 O 0.1574(11) 0.3274(12) 0.3677(12) 0.150(6) Uani 1 1 d U . .
Cl9 Cl 0.0814(6) 0.1343(7) 0.5601(6) 0.096(3) Uani 0.50 1 d PD . 1
O191 O 0.1253(11) 0.1036(12) 0.5051(11) 0.080(7) Uani 0.50 1 d PD . 1
O192 O 0.0372(15) 0.1851(16) 0.5404(17) 0.149(14) Uani 0.50 1 d PD . 1
O193 O 0.1275(12) 0.1823(15) 0.6483(9) 0.107(9) Uani 0.50 1 d PD . 1
O194 O 0.0279(14) 0.0624(13) 0.5461(18) 0.152(14) Uani 0.50 1 d PD . 1
Cl10 Cl 0.1322(3) 0.7195(3) 0.1003(3) 0.0890(13) Uani 1 1 d . . .
O201 O 0.1569(9) 0.8058(8) 0.1743(9) 0.110(4) Uani 1 1 d . . .
O202 O 0.0510(11) 0.6991(12) 0.0666(15) 0.178(9) Uani 1 1 d . . .
O203 O 0.1539(17) 0.7213(13) 0.0314(13) 0.201(11) Uani 1 1 d . . .
O204 O 0.1599(13) 0.6631(12) 0.1120(14) 0.174(9) Uani 1 1 d . . .
Cl11 Cl 0.6060(6) 0.1390(7) 0.4228(7) 0.120(4) Uani 0.50 1 d PDU E 1
O211 O 0.6534(16) 0.2199(12) 0.4527(18) 0.134(11) Uani 0.50 1 d PDU E 1
O212 O 0.641(2) 0.0763(15) 0.373(2) 0.188(19) Uani 0.50 1 d PD E 1
O213 O 0.5343(16) 0.133(3) 0.363(3) 0.37(5) Uiso 0.50 1 d PD E 1
O214 O 0.587(3) 0.129(2) 0.485(2) 0.27(3) Uiso 0.50 1 d PD E 1
Cl12 Cl 0.4996(6) 0.2126(7) -0.0868(7) 0.109(3) Uani 0.50 1 d PD F 1
O221 O 0.4180(12) 0.203(3) -0.100(3) 0.26(3) Uiso 0.50 1 d PD F 1
O222 O 0.518(3) 0.135(2) -0.101(3) 0.28(3) Uani 0.50 1 d PDU F 1
O223 O 0.513(2) 0.224(3) -0.154(2) 0.197(18) Uani 0.50 1 d PDU F 1
O224 O 0.542(3) 0.280(2) -0.0068(17) 0.40(5) Uiso 0.50 1 d PD F 1

loop_
_atom_site_aniso_label
_atom_site_aniso_U_11
_atom_site_aniso_U_22
_atom_site_aniso_U_33
_atom_site_aniso_U_23
_atom_site_aniso_U_13
_atom_site_aniso_U_12
Sm1 0.0308(3) 0.0277(3) 0.0349(3) 0.0162(2) 0.0085(2) 0.00190(19)
Sm2 0.0271(2) 0.0341(3) 0.0278(2) 0.0158(2) 0.00693(19) 0.0073(2)
Sm3 0.0281(3) 0.0321(3) 0.0316(3) 0.0129(2) 0.0118(2) 0.0109(2)
Cu1 0.0277(6) 0.0300(6) 0.0321(6) 0.0140(5) 0.0070(5) 0.0044(5)
Cu2 0.0309(6) 0.0314(6) 0.0329(6) 0.0174(5) 0.0108(5) 0.0081(5)
Cu3 0.0292(6) 0.0336(6) 0.0345(6) 0.0166(5) 0.0113(5) 0.0076(5)
Cu4 0.0313(6) 0.0324(6) 0.0290(6) 0.0137(5) 0.0112(5) 0.0089(5)
Cu5 0.0266(6) 0.0333(6) 0.0335(6) 0.0166(5) 0.0092(5) 0.0088(5)
Cu6 0.0300(6) 0.0282(6) 0.0315(6) 0.0135(5) 0.0090(5) 0.0057(5)
Cu7 0.0638(10) 0.0334(7) 0.0729(10) 0.0303(7) 0.0227(8) 0.0053(7)
Cu8 0.0446(8) 0.0459(8) 0.0567(9) 0.0226(7) 0.0053(7) -0.0098(6)
Cu9 0.0386(7) 0.0685(10) 0.0479(8) 0.0344(7) 0.0121(6) 0.0203(7)
Cu10 0.0425(7) 0.0661(9) 0.0405(7) 0.0348(7) 0.0080(6) 0.0098(7)
Cu11 0.0328(7) 0.0499(8) 0.0525(8) 0.0156(7) 0.0202(6) 0.0128(6)
Cu12 0.0364(7) 0.0553(9) 0.0372(7) 0.0071(6) 0.0143(6) 0.0176(6)
C1 0.055(7) 0.032(6) 0.054(7) 0.020(5) 0.014(6) 0.010(5)
C2 0.137(18) 0.042(9) 0.23(3) 0.058(13) 0.110(19) 0.052(11)
C3 0.031(5) 0.049(7) 0.047(6) 0.016(5) 0.003(5) 0.005(5)
C4 0.077(11) 0.093(12) 0.080(11) 0.056(10) -0.027(9) -0.038(9)
C5 0.049(7) 0.064(8) 0.053(7) 0.037(6) 0.018(6) 0.026(6)
C6 0.076(12) 0.18(2) 0.115(15) 0.087(16) 0.029(11) 0.083(14)
C7 0.200(18) 0.205(18) 0.200(17) 0.102(11) 0.063(11) 0.057(10)
C8 0.043(6) 0.068(8) 0.050(7) 0.042(6) 0.012(5) 0.006(6)
C9 0.108(14) 0.118(15) 0.094(13) 0.086(13) 0.016(11) -0.014(12)
C10 0.033(5) 0.057(7) 0.040(6) 0.018(5) 0.017(5) 0.003(5)
C11 0.077(8) 0.082(8) 0.102(9) 0.038(6) 0.052(7) 0.009(6)
C12 0.038(6) 0.042(6) 0.037(5) 0.017(5) 0.007(5) 0.009(5)
C13 0.090(11) 0.111(13) 0.031(6) 0.019(7) 0.010(7) 0.060(10)
C14 0.094(9) 0.103(10) 0.100(9) 0.035(7) 0.031(7) 0.037(8)
C15 0.091(14) 0.086(14) 0.106(14) 0.041(12) 0.047(12) -0.032(11)
C16 0.21(3) 0.16(3) 0.24(4) 0.16(3) 0.01(3) -0.05(2)
C18 0.059(9) 0.092(12) 0.060(9) 0.041(8) 0.003(7) 0.022(8)
C19 0.101(10) 0.130(11) 0.094(9) 0.066(8) 0.019(7) 0.017(8)
C20 0.122(11) 0.138(11) 0.094(10) 0.061(8) 0.032(8) 0.020(8)
C21 0.050(8) 0.067(9) 0.070(9) 0.031(8) 0.032(7) 0.028(7)
C22 0.070(10) 0.095(13) 0.089(12) 0.014(10) 0.049(9) 0.041(9)
C23 0.098(14) 0.084(13) 0.133(17) 0.025(12) 0.084(14) 0.040(11)
N1 0.149(15) 0.057(8) 0.086(10) 0.027(7) 0.030(10) 0.046(9)
N2 0.052(8) 0.138(15) 0.089(11) 0.021(10) -0.002(7) -0.002(9)
N3 0.094(11) 0.116(13) 0.123(13) 0.069(11) 0.068(10) 0.055(10)
N4 0.105(12) 0.157(16) 0.158(16) 0.134(15) 0.077(12) 0.047(11)
N5 0.058(8) 0.094(10) 0.104(11) 0.045(9) 0.038(8) 0.007(7)
N6 0.053(7) 0.096(10) 0.045(6) -0.004(6) 0.007(5) -0.003(7)
N7 0.71(13) 0.86(15) 0.63(11) 0.68(13) 0.46(11) 0.52(12)
N8 0.27(3) 0.16(2) 0.132(19) 0.051(17) 0.11(2) 0.07(2)
N9 0.123(15) 0.090(12) 0.139(16) 0.040(11) 0.069(13) 0.062(11)
O1 0.027(3) 0.035(4) 0.035(3) 0.017(3) 0.010(3) 0.007(3)
O2 0.032(3) 0.036(4) 0.031(3) 0.015(3) 0.011(3) 0.005(3)
O3 0.032(3) 0.029(3) 0.030(3) 0.014(3) 0.006(3) 0.007(3)
O4 0.031(3) 0.036(4) 0.037(4) 0.020(3) 0.012(3) 0.009(3)
O5 0.028(3) 0.029(3) 0.033(3) 0.015(3) 0.008(3) 0.006(3)
O6 0.027(3) 0.029(3) 0.036(4) 0.015(3) 0.007(3) 0.004(3)
O7 0.037(4) 0.031(3) 0.029(3) 0.010(3) 0.014(3) 0.005(3)
O8 0.033(3) 0.028(3) 0.033(3) 0.013(3) 0.009(3) 0.005(3)
O9 0.026(3) 0.031(3) 0.033(3) 0.014(3) 0.007(3) 0.006(3)
O10 0.046(4) 0.034(4) 0.045(4) 0.019(3) 0.012(3) -0.002(3)
O11 0.036(4) 0.051(4) 0.032(4) 0.023(3) 0.005(3) 0.013(3)
O12 0.031(4) 0.043(4) 0.038(4) 0.012(3) 0.010(3) 0.015(3)
O13 0.031(3) 0.033(3) 0.041(4) 0.019(3) 0.014(3) 0.007(3)
O14 0.035(4) 0.030(3) 0.032(3) 0.016(3) 0.010(3) 0.008(3)
O15 0.032(3) 0.033(3) 0.036(3) 0.020(3) 0.015(3) 0.009(3)
O16 0.044(4) 0.048(5) 0.063(5) 0.024(4) 0.023(4) 0.006(4)
O17 0.052(5) 0.063(5) 0.048(5) 0.038(4) 0.001(4) -0.002(4)
O18 0.041(4) 0.053(5) 0.050(5) 0.027(4) 0.004(4) -0.002(4)
O19 0.049(5) 0.058(5) 0.039(4) 0.020(4) 0.016(4) 0.025(4)
O20 0.060(5) 0.035(4) 0.067(5) 0.024(4) 0.030(4) 0.015(4)
O21 0.047(5) 0.069(6) 0.045(4) 0.026(4) 0.014(4) 0.033(4)
O22 0.047(4) 0.030(4) 0.059(5) 0.022(4) 0.018(4) 0.004(3)
O23 0.047(5) 0.045(5) 0.063(5) 0.023(4) 0.024(4) 0.013(4)
O24 0.040(4) 0.033(4) 0.044(4) 0.018(3) 0.002(3) -0.005(3)
O25 0.048(5) 0.048(5) 0.049(4) 0.031(4) 0.002(4) -0.005(4)
O26 0.039(4) 0.053(5) 0.037(4) 0.022(4) 0.010(3) 0.016(3)
O27 0.048(5) 0.069(6) 0.034(4) 0.022(4) 0.011(3) 0.028(4)
O28 0.038(4) 0.058(5) 0.040(4) 0.031(4) 0.008(3) 0.004(4)
O29 0.045(4) 0.049(5) 0.052(5) 0.028(4) 0.007(4) 0.002(4)
O30 0.030(4) 0.044(4) 0.050(4) 0.015(4) 0.015(3) 0.009(3)
O31 0.047(4) 0.035(4) 0.068(5) 0.021(4) 0.032(4) 0.007(3)
O32 0.040(4) 0.039(4) 0.037(4) 0.011(3) 0.013(3) 0.015(3)
O33 0.038(4) 0.054(5) 0.039(4) 0.019(4) 0.015(3) 0.023(4)
O34 0.128(11) 0.046(6) 0.110(9) 0.049(6) 0.041(8) -0.002(6)
O35 0.081(8) 0.058(7) 0.105(9) 0.044(7) 0.028(7) -0.011(6)
O36 0.052(5) 0.106(8) 0.064(6) 0.053(6) 0.006(5) 0.027(5)
O37 0.050(5) 0.106(8) 0.044(5) 0.043(5) 0.006(4) 0.012(5)
O38 0.040(5) 0.060(6) 0.081(7) 0.014(5) 0.028(5) 0.016(4)
O39 0.053(5) 0.061(5) 0.052(5) 0.012(4) 0.029(4) 0.025(4)
Cl1 0.110(6) 0.128(7) 0.124(7) 0.055(6) 0.037(5) 0.032(5)
O111 0.117(12) 0.107(12) 0.103(12) 0.043(8) 0.044(9) 0.025(9)
O112 0.16(3) 0.16(3) 0.17(3) -0.07(3) 0.14(3) -0.04(2)
O113 0.156(16) 0.136(15) 0.155(15) 0.088(11) 0.035(10) 0.036(10)
Cl2 0.139(10) 0.067(5) 0.109(8) 0.016(5) 0.060(7) -0.004(6)
O121 0.101(15) 0.034(8) 0.074(12) 0.025(9) 0.057(12) 0.025(9)
O122 0.10(2) 0.12(2) 0.16(3) 0.01(2) 0.07(2) 0.047(18)
O123 0.20(4) 0.15(3) 0.13(3) 0.08(3) 0.06(3) -0.01(3)
Cl3 0.166(9) 0.125(8) 0.142(8) 0.086(7) 0.024(6) 0.029(6)
O131 0.14(2) 0.055(11) 0.044(10) 0.034(9) 0.003(11) 0.035(12)
O132 0.26(5) 0.22(5) 0.23(5) 0.19(4) 0.12(4) 0.04(4)
O133 0.35(7) 0.16(4) 0.11(3) 0.02(3) -0.06(4) 0.05(4)
O134 0.20(2) 0.20(2) 0.21(2) 0.099(13) 0.066(11) 0.051(11)
O40 0.057(6) 0.097(9) 0.100(9) 0.025(7) 0.026(6) 0.007(6)
O41 0.055(7) 0.110(10) 0.150(12) 0.077(10) -0.002(7) 0.001(6)
O42 0.083(7) 0.071(7) 0.061(6) 0.030(5) 0.024(5) 0.013(5)
O43 0.082(8) 0.080(8) 0.112(9) 0.052(7) 0.040(7) 0.022(6)
O44 0.072(8) 0.156(14) 0.116(11) 0.075(10) 0.016(8) 0.019(8)
O45 0.060(6) 0.062(6) 0.067(6) 0.030(5) 0.020(5) 0.011(5)
O46 0.21(3) 0.36(4) 0.20(2) 0.16(3) -0.025(19) 0.10(3)
O47 0.153(10) 0.157(11) 0.180(11) 0.062(8) 0.048(8) 0.045(8)
O48 0.143(9) 0.121(9) 0.154(10) 0.078(7) 0.041(7) 0.036(7)
O49 0.082(13) 0.034(8) 0.038(8) -0.003(7) 0.025(9) -0.027(8)
O49A 0.098(17) 0.047(11) 0.064(13) 0.001(10) -0.006(11) 0.018(11)
Cl4 0.050(2) 0.132(5) 0.124(4) 0.061(4) 0.013(3) 0.009(3)
O141 0.035(7) 0.26(2) 0.29(3) 0.16(2) 0.019(11) 0.016(10)
O142 0.18(2) 0.20(2) 0.17(2) 0.104(19) 0.021(16) 0.021(18)
O143 0.092(11) 0.190(19) 0.24(2) 0.125(18) -0.005(12) 0.056(12)
O144 0.143(16) 0.168(19) 0.22(2) 0.088(17) 0.097(16) 0.031(14)
Cl5 0.074(2) 0.096(3) 0.075(2) 0.059(2) 0.0420(19) 0.032(2)
O151 0.074(8) 0.157(13) 0.116(10) 0.093(10) 0.048(7) 0.045(8)
O152 0.102(9) 0.098(8) 0.094(8) 0.067(7) 0.054(7) 0.043(7)
O153 0.147(14) 0.116(12) 0.092(10) 0.036(9) 0.042(9) 0.027(10)
O154 0.123(11) 0.144(12) 0.095(9) 0.073(9) 0.074(8) 0.032(9)
Cl6 0.195(7) 0.103(4) 0.108(4) 0.050(4) 0.054(5) 0.058(5)
O161 0.25(4) 0.40(6) 0.38(6) -0.06(5) 0.02(4) -0.09(4)
O162 0.35(4) 0.29(3) 0.20(2) 0.17(2) 0.16(3) 0.08(3)
O163 0.53(6) 0.17(2) 0.18(2) 0.05(2) 0.12(3) 0.16(3)
Cl7 0.132(6) 0.099(4) 0.181(7) 0.051(5) 0.046(5) 0.034(4)
O171 0.24(3) 0.17(2) 0.32(4) 0.05(2) 0.15(3) 0.10(2)
O172 0.263(16) 0.242(16) 0.249(16) 0.137(11) 0.056(10) 0.056(10)
O173 0.36(4) 0.22(3) 0.22(3) 0.11(2) 0.06(3) 0.16(3)
Cl8 0.082(3) 0.064(2) 0.0518(19) 0.0123(17) 0.0193(18) -0.0120(19)
O181 0.108(10) 0.091(9) 0.082(8) 0.025(7) 0.036(7) -0.004(7)
O182 0.174(15) 0.076(9) 0.071(8) 0.003(7) 0.002(9) -0.003(9)
O183 0.138(10) 0.160(10) 0.143(9) 0.073(8) 0.048(8) 0.009(7)
O184 0.173(11) 0.139(10) 0.149(10) 0.079(8) 0.056(8) 0.042(8)
Cl9 0.116(7) 0.127(8) 0.082(6) 0.066(6) 0.054(6) 0.064(7)
O191 0.136(19) 0.104(16) 0.082(13) 0.074(13) 0.087(14) 0.098(15)
O192 0.16(3) 0.17(3) 0.16(3) 0.10(3) 0.07(3) 0.13(3)
O193 0.11(2) 0.14(2) 0.059(13) 0.044(15) 0.021(13) 0.032(18)
O194 0.18(4) 0.08(2) 0.16(3) 0.05(2) 0.04(3) 0.00(2)
Cl10 0.104(3) 0.065(2) 0.099(3) 0.049(2) 0.014(3) 0.030(2)
O201 0.125(12) 0.089(9) 0.114(10) 0.050(8) 0.035(9) 0.039(8)
O202 0.124(15) 0.125(15) 0.21(2) 0.047(14) 0.019(14) 0.042(12)
O203 0.37(4) 0.157(18) 0.140(16) 0.112(15) 0.09(2) 0.10(2)
O204 0.25(2) 0.167(17) 0.21(2) 0.141(16) 0.106(18) 0.146(18)
Cl11 0.107(6) 0.109(6) 0.114(6) 0.022(5) 0.081(6) -0.004(5)
O211 0.133(14) 0.138(14) 0.131(14) 0.067(10) 0.044(9) 0.037(9)
O212 0.25(5) 0.16(4) 0.16(4) 0.08(3) 0.11(4) 0.01(3)
Cl12 0.112(8) 0.113(8) 0.101(7) 0.047(6) 0.054(6) 0.024(6)
O222 0.27(3) 0.28(3) 0.28(3) 0.142(18) 0.093(14) 0.060(12)
O223 0.19(2) 0.19(2) 0.20(2) 0.098(13) 0.056(11) 0.055(11)

loop_
_atom_type_symbol
_atom_type_description
_atom_type_scat_dispersion_real
_atom_type_scat_dispersion_imag
_atom_type_scat_source
C C 0.0033 0.0016 'International Tables Vol C Tables 4.2.6.8 and 6.1.1.4'
H H 0.0000 0.0000 'International Tables Vol C Tables 4.2.6.8 and 6.1.1.4'
N N 0.0061 0.0033 'International Tables Vol C Tables 4.2.6.8 and 6.1.1.4'
O O 0.0106 0.0060 'International Tables Vol C Tables 4.2.6.8 and 6.1.1.4'
Cl Cl 0.1484 0.1585 'International Tables Vol C Tables 4.2.6.8 and 6.1.1.4'
Cu Cu 0.3201 1.2651 'International Tables Vol C Tables 4.2.6.8 and 6.1.1.4'
Sm Sm -0.1638 3.4418 'International Tables Vol C Tables 4.2.6.8 and 6.1.1.4'

loop_
_geom_angle_atom_site_label_1
_geom_angle_atom_site_label_2
_geom_angle_atom_site_label_3
_geom_angle
_geom_angle_site_symmetry_1
_geom_angle_site_symmetry_3
O13 Sm1 O10 120.7(2) . .
O13 Sm1 O6 66.5(2) . .
O10 Sm1 O6 129.5(2) . .
O13 Sm1 O4 66.6(2) . .
O10 Sm1 O4 130.6(2) . .
O6 Sm1 O4 99.2(2) . .
O13 Sm1 O16 138.4(3) . .
O10 Sm1 O16 73.5(3) . .
O6 Sm1 O16 75.0(3) . .
O4 Sm1 O16 137.0(2) . .
O13 Sm1 O17 138.1(3) . .
O10 Sm1 O17 74.7(3) . .
O6 Sm1 O17 136.9(3) . .
O4 Sm1 O17 74.3(3) . .
O16 Sm1 O17 81.7(3) . .
O13 Sm1 O2 101.6(2) . .
O10 Sm1 O2 137.7(2) . .
O6 Sm1 O2 65.1(2) . .
O4 Sm1 O2 65.1(2) . .
O16 Sm1 O2 74.3(2) . .
O17 Sm1 O2 74.1(3) . .
O13 Sm1 O24 74.9(2) . .
O10 Sm1 O24 63.5(2) . .
O6 Sm1 O24 72.9(2) . .
O4 Sm1 O24 140.3(2) . .
O16 Sm1 O24 79.7(3) . .
O17 Sm1 O24 137.5(3) . .
O2 Sm1 O24 134.8(2) . .
O13 Sm1 O22 73.9(2) . .
O10 Sm1 O22 63.8(2) . .
O6 Sm1 O22 138.8(2) . .
O4 Sm1 O22 74.2(2) . .
O16 Sm1 O22 136.9(3) . .
O17 Sm1 O22 81.4(3) . .
O2 Sm1 O22 136.6(2) . .
O24 Sm1 O22 86.7(3) . .
O13 Sm1 Cu2 33.06(16) . .
O10 Sm1 Cu2 129.59(18) . .
O6 Sm1 Cu2 33.76(15) . .
O4 Sm1 Cu2 84.82(16) . .
O16 Sm1 Cu2 106.3(2) . .
O17 Sm1 Cu2 155.50(19) . .
O2 Sm1 Cu2 85.66(16) . .
O24 Sm1 Cu2 66.96(17) . .
O22 Sm1 Cu2 105.41(18) . .
O13 Sm1 Cu3 33.27(16) . .
O10 Sm1 Cu3 130.66(18) . .
O6 Sm1 Cu3 84.51(15) . .
O4 Sm1 Cu3 33.64(16) . .
O16 Sm1 Cu3 155.66(19) . .
O17 Sm1 Cu3 105.7(2) . .
O2 Sm1 Cu3 85.30(15) . .
O24 Sm1 Cu3 106.93(18) . .
O22 Sm1 Cu3 67.45(17) . .
Cu2 Sm1 Cu3 58.07(3) . .
O13 Sm1 Cu1 84.13(16) . .
O10 Sm1 Cu1 144.24(19) . .
O6 Sm1 Cu1 82.30(15) . .
O4 Sm1 Cu1 32.17(15) . .
O16 Sm1 Cu1 105.98(19) . .
O17 Sm1 Cu1 69.92(19) . .
O2 Sm1 Cu1 32.97(15) . .
O24 Sm1 Cu1 152.30(17) . .
O22 Sm1 Cu1 104.91(17) . .
Cu2 Sm1 Cu1 85.58(3) . .
Cu3 Sm1 Cu1 57.52(3) . .
O5 Sm2 O11 121.9(2) . .
O5 Sm2 O1 66.1(2) . .
O11 Sm2 O1 129.5(2) . .
O5 Sm2 O15 66.6(2) . 2
O11 Sm2 O15 130.4(2) . 2
O1 Sm2 O15 99.5(2) . 2
O5 Sm2 O18 138.8(2) . .
O11 Sm2 O18 73.4(3) . .
O1 Sm2 O18 137.1(3) . .
O15 Sm2 O18 75.0(2) 2 .
O5 Sm2 O19 137.4(2) . .
O11 Sm2 O19 74.5(2) . .
O1 Sm2 O19 73.7(2) . .
O15 Sm2 O19 136.0(3) 2 .
O18 Sm2 O19 81.6(3) . .
O5 Sm2 O8 101.2(2) . .
O11 Sm2 O8 136.9(2) . .
O1 Sm2 O8 65.5(2) . .
O15 Sm2 O8 64.8(2) 2 .
O18 Sm2 O8 74.2(2) . .
O19 Sm2 O8 73.3(2) . .
O5 Sm2 O28 74.1(2) . .
O11 Sm2 O28 64.0(2) . .
O1 Sm2 O28 73.4(2) . .
O15 Sm2 O28 139.2(2) 2 .
O18 Sm2 O28 137.0(3) . .
O19 Sm2 O28 81.7(3) . .
O8 Sm2 O28 136.3(2) . .
O5 Sm2 O26 75.8(2) . .
O11 Sm2 O26 63.5(2) . .
O1 Sm2 O26 140.2(2) . .
O15 Sm2 O26 74.3(2) 2 .
O18 Sm2 O26 80.2(3) . .
O19 Sm2 O26 137.4(2) . .
O8 Sm2 O26 136.0(2) . .
O28 Sm2 O26 86.0(3) . .
O5 Sm2 Cu4 33.07(16) . .
O11 Sm2 Cu4 130.83(17) . .
O1 Sm2 Cu4 84.84(16) . .
O15 Sm2 Cu4 33.97(15) 2 .
O18 Sm2 Cu4 106.5(2) . .
O19 Sm2 Cu4 154.50(18) . .
O8 Sm2 Cu4 85.50(15) . .
O28 Sm2 Cu4 105.53(18) . .
O26 Sm2 Cu4 68.09(16) . .
O5 Sm2 Cu1 33.25(15) . .
O11 Sm2 Cu1 130.36(18) . .
O1 Sm2 Cu1 33.24(15) . .
O15 Sm2 Cu1 85.21(16) 2 .
O18 Sm2 Cu1 156.12(19) . .
O19 Sm2 Cu1 104.81(19) . .
O8 Sm2 Cu1 85.49(15) . .
O28 Sm2 Cu1 66.78(16) . .
O26 Sm2 Cu1 107.37(17) . .
Cu4 Sm2 Cu1 58.53(3) . .
O5 Sm2 Cu5 83.96(15) . .
O11 Sm2 Cu5 142.72(17) . .
O1 Sm2 Cu5 32.49(16) . .
O15 Sm2 Cu5 82.58(16) 2 .
O18 Sm2 Cu5 105.8(2) . .
O19 Sm2 Cu5 68.64(18) . .
O8 Sm2 Cu5 33.09(15) . .
O28 Sm2 Cu5 104.34(17) . .
O26 Sm2 Cu5 153.80(16) . .
Cu4 Sm2 Cu5 85.86(3) . .
Cu1 Sm2 Cu5 57.69(3) . .
O3 Sm3 O12 120.5(2) . .
O3 Sm3 O9 66.8(2) . .
O12 Sm3 O9 130.8(2) . .
O3 Sm3 O7 66.2(2) . .
O12 Sm3 O7 128.9(2) . .
O9 Sm3 O7 99.5(2) . .
O3 Sm3 O20 139.3(3) . .
O12 Sm3 O20 75.4(3) . .
O9 Sm3 O20 74.9(3) . .
O7 Sm3 O20 136.0(3) . .
O3 Sm3 O14 101.3(2) . 2
O12 Sm3 O14 138.1(2) . 2
O9 Sm3 O14 65.0(2) . 2
O7 Sm3 O14 65.3(2) . 2
O20 Sm3 O14 73.3(2) . 2
O3 Sm3 O21 137.3(3) . .
O12 Sm3 O21 74.4(2) . .
O9 Sm3 O21 136.8(3) . .
O7 Sm3 O21 73.9(3) . .
O20 Sm3 O21 81.3(3) . .
O14 Sm3 O21 74.0(2) 2 .
O3 Sm3 O30 73.6(2) . .
O12 Sm3 O30 63.0(2) . .
O9 Sm3 O30 138.9(2) . .
O7 Sm3 O30 73.4(2) . .
O20 Sm3 O30 137.8(2) . .
O14 Sm3 O30 136.2(2) 2 .
O21 Sm3 O30 81.2(3) . .
O3 Sm3 O32 76.3(2) . .
O12 Sm3 O32 63.2(2) . .
O9 Sm3 O32 73.7(2) . .
O7 Sm3 O32 141.1(2) . .
O20 Sm3 O32 80.2(3) . .
O14 Sm3 O32 135.2(2) 2 .
O21 Sm3 O32 136.7(2) . .
O30 Sm3 O32 86.9(2) . .
O3 Sm3 Cu5 33.25(16) . .
O12 Sm3 Cu5 130.83(17) . .
O9 Sm3 Cu5 33.84(16) . .
O7 Sm3 Cu5 84.33(17) . .
O20 Sm3 Cu5 106.8(2) . .
O14 Sm3 Cu5 85.03(15) 2 .
O21 Sm3 Cu5 154.50(18) . .
O30 Sm3 Cu5 105.48(18) . .
O32 Sm3 Cu5 68.75(15) . .
O3 Sm3 Cu6 33.07(15) . .
O12 Sm3 Cu6 129.05(19) . .
O9 Sm3 Cu6 85.17(15) . .
O7 Sm3 Cu6 33.46(17) . .
O20 Sm3 Cu6 155.49(19) . .
O14 Sm3 Cu6 85.53(15) 2 .
O21 Sm3 Cu6 105.0(2) . .
O30 Sm3 Cu6 66.58(16) . .
O32 Sm3 Cu6 107.98(17) . .
Cu5 Sm3 Cu6 58.10(3) . .
O3 Sm3 Cu4 84.34(15) . 2
O12 Sm3 Cu4 142.81(17) . 2
O9 Sm3 Cu4 82.79(15) . 2
O7 Sm3 Cu4 32.53(16) . 2
O20 Sm3 Cu4 104.5(2) . 2
O14 Sm3 Cu4 32.85(15) 2 2
O21 Sm3 Cu4 69.01(18) . 2
O30 Sm3 Cu4 104.38(17) . 2
O32 Sm3 Cu4 153.94(15) . 2
Cu5 Sm3 Cu4 85.50(3) . 2
Cu6 Sm3 Cu4 58.09(3) . 2
O4 Cu1 O1 176.5(3) . .
O4 Cu1 O5 93.6(3) . .
O1 Cu1 O5 84.9(3) . .
O4 Cu1 O2 84.9(3) . .
O1 Cu1 O2 96.5(3) . .
O5 Cu1 O2 177.9(3) . .
O4 Cu1 O29 93.1(3) . .
O1 Cu1 O29 90.0(3) . .
O5 Cu1 O29 89.2(3) . .
O2 Cu1 O29 92.4(3) . .
O4 Cu1 O113 74.3(7) . .
O1 Cu1 O113 102.3(7) . .
O5 Cu1 O113 73.9(8) . .
O2 Cu1 O113 104.2(8) . .
O29 Cu1 O113 157.8(6) . .
O4 Cu1 O112 104.1(6) . 2
O1 Cu1 O112 73.1(6) . 2
O5 Cu1 O112 99.5(7) . 2
O2 Cu1 O112 79.5(7) . 2
O29 Cu1 O112 160.1(5) . 2
O113 Cu1 O112 41.1(7) . 2
O4 Cu1 Sm2 135.86(19) . .
O1 Cu1 Sm2 42.99(19) . .
O5 Cu1 Sm2 42.44(18) . .
O2 Cu1 Sm2 139.19(19) . .
O29 Cu1 Sm2 84.2(2) . .
O113 Cu1 Sm2 92.2(8) . .
O112 Cu1 Sm2 90.1(7) 2 .
O4 Cu1 Sm1 41.72(19) . .
O1 Cu1 Sm1 139.74(19) . .
O5 Cu1 Sm1 135.31(19) . .
O2 Cu1 Sm1 43.21(19) . .
O29 Cu1 Sm1 92.0(2) . .
O113 Cu1 Sm1 90.4(8) . .
O112 Cu1 Sm1 94.3(7) 2 .
Sm2 Cu1 Sm1 175.48(4) . .
O15 Cu2 O13 176.9(3) . .
O15 Cu2 O8 84.9(3) . 2
O13 Cu2 O8 94.9(3) . 2
O15 Cu2 O6 94.6(3) . .
O13 Cu2 O6 85.4(3) . .
O8 Cu2 O6 178.1(3) 2 .
O15 Cu2 O25 93.3(3) . .
O13 Cu2 O25 89.8(3) . .
O8 Cu2 O25 92.8(3) 2 .
O6 Cu2 O25 89.0(3) . .
O15 Cu2 O114 73.7(10) . .
O13 Cu2 O114 103.3(10) . .
O8 Cu2 O114 105.5(9) 2 .
O6 Cu2 O114 72.6(9) . .
O25 Cu2 O114 156.2(7) . .
O15 Cu2 O111 101.7(6) . 2
O13 Cu2 O111 75.3(6) . 2
O8 Cu2 O111 75.8(6) 2 2
O6 Cu2 O111 102.6(6) . 2
O25 Cu2 O111 160.1(5) . 2
O114 Cu2 O111 43.3(7) . 2
O15 Cu2 Sm1 137.81(19) . .
O13 Cu2 Sm1 42.57(19) . .
O8 Cu2 Sm1 137.2(2) 2 .
O6 Cu2 Sm1 43.36(19) . .
O25 Cu2 Sm1 84.0(2) . .
O114 Cu2 Sm1 92.3(11) . .
O111 Cu2 Sm1 93.3(7) 2 .
O15 Cu2 Sm2 41.81(18) . 2
O13 Cu2 Sm2 138.2(2) . 2
O8 Cu2 Sm2 43.22(19) 2 2
O6 Cu2 Sm2 136.4(2) . 2
O25 Cu2 Sm2 91.6(2) . 2
O114 Cu2 Sm2 91.5(11) . 2
O111 Cu2 Sm2 90.9(6) 2 2
Sm1 Cu2 Sm2 175.59(4) . 2
O9 Cu3 O13 93.4(3) 2 .
O9 Cu3 O4 177.2(3) 2 .
O13 Cu3 O4 85.5(3) . .
O9 Cu3 O14 84.5(3) 2 .
O13 Cu3 O14 177.6(3) . .
O4 Cu3 O14 96.5(3) . .
O9 Cu3 O23 94.0(3) 2 .
O13 Cu3 O23 89.0(3) . .
O4 Cu3 O23 88.5(3) . .
O14 Cu3 O23 92.4(3) . .
O9 Cu3 O113 103.4(8) 2 .
O13 Cu3 O113 102.0(8) . .
O4 Cu3 O113 74.4(8) . .
O14 Cu3 O113 77.4(8) . .
O23 Cu3 O113 158.7(6) . .
O9 Cu3 O111 73.9(6) 2 2
O13 Cu3 O111 75.0(7) . 2
O4 Cu3 O111 103.4(6) . 2
O14 Cu3 O111 103.1(7) . 2
O23 Cu3 O111 159.0(5) . 2
O113 Cu3 O111 41.7(7) . 2
O9 Cu3 Sm1 135.83(19) 2 .
O13 Cu3 Sm1 42.6(2) . .
O4 Cu3 Sm1 43.33(19) . .
O14 Cu3 Sm1 139.5(2) . .
O23 Cu3 Sm1 83.6(2) . .
O113 Cu3 Sm1 92.1(9) . .
O111 Cu3 Sm1 93.2(7) 2 .
O9 Cu3 Sm3 41.64(18) 2 2
O13 Cu3 Sm3 135.0(2) . 2
O4 Cu3 Sm3 139.5(2) . 2
O14 Cu3 Sm3 42.99(19) . 2
O23 Cu3 Sm3 92.1(2) . 2
O113 Cu3 Sm3 92.8(9) . 2
O111 Cu3 Sm3 89.8(7) 2 2
Sm1 Cu3 Sm3 174.97(4) . 2
O5 Cu4 O7 176.0(3) . 2
O5 Cu4 O14 95.3(3) . .
O7 Cu4 O14 85.0(3) 2 .
O5 Cu4 O15 85.6(3) . 2
O7 Cu4 O15 94.0(3) 2 2
O14 Cu4 O15 177.8(3) . 2
O5 Cu4 O27 89.2(3) . .
O7 Cu4 O27 94.7(3) 2 .
O14 Cu4 O27 93.2(3) . .
O15 Cu4 O27 88.8(3) 2 .
O5 Cu4 O114 103.5(9) . 2
O7 Cu4 O114 72.7(9) 2 2
O14 Cu4 O114 105.2(9) . 2
O15 Cu4 O114 72.7(9) 2 2
O27 Cu4 O114 156.4(7) . 2
O5 Cu4 O113 73.4(7) . .
O7 Cu4 O113 102.8(7) 2 .
O14 Cu4 O113 76.4(7) . .
O15 Cu4 O113 102.0(7) 2 .
O27 Cu4 O113 158.6(6) . .
O114 Cu4 O113 44.3(7) 2 .
O5 Cu4 Sm2 42.51(19) . .
O7 Cu4 Sm2 137.53(19) 2 .
O14 Cu4 Sm2 137.4(2) . .
O15 Cu4 Sm2 43.68(18) 2 .
O27 Cu4 Sm2 83.14(19) . .
O114 Cu4 Sm2 92.8(10) 2 .
O113 Cu4 Sm2 91.9(8) . .
O5 Cu4 Sm3 138.24(19) . 2
O7 Cu4 Sm3 42.14(19) 2 2
O14 Cu4 Sm3 42.98(19) . 2
O15 Cu4 Sm3 136.10(19) 2 2
O27 Cu4 Sm3 92.77(19) . 2
O114 Cu4 Sm3 90.8(10) 2 2
O113 Cu4 Sm3 92.1(8) . 2
Sm2 Cu4 Sm3 175.88(4) . 2
O3 Cu5 O1 93.7(3) . .
O3 Cu5 O9 85.8(3) . .
O1 Cu5 O9 177.3(3) . .
O3 Cu5 O8 178.5(3) . .
O1 Cu5 O8 85.0(3) . .
O9 Cu5 O8 95.5(3) . .
O3 Cu5 O33 87.8(3) . .
O1 Cu5 O33 94.4(3) . .
O9 Cu5 O33 88.3(3) . .
O8 Cu5 O33 92.9(3) . .
O3 Cu5 O112 76.5(8) . 2
O1 Cu5 O112 74.1(8) . 2
O9 Cu5 O112 103.2(8) . 2
O8 Cu5 O112 102.5(8) . 2
O33 Cu5 O112 159.7(6) . 2
O3 Cu5 O111 102.4(7) . .
O1 Cu5 O111 102.3(6) . .
O9 Cu5 O111 75.2(6) . .
O8 Cu5 O111 77.3(7) . .
O33 Cu5 O111 159.6(6) . .
O112 Cu5 O111 40.1(7) 2 .
O3 Cu5 Sm3 42.58(19) . .
O1 Cu5 Sm3 136.12(19) . .
O9 Cu5 Sm3 43.60(18) . .
O8 Cu5 Sm3 138.8(2) . .
O33 Cu5 Sm3 82.81(18) . .
O112 Cu5 Sm3 93.9(8) 2 .
O111 Cu5 Sm3 92.8(7) . .
O3 Cu5 Sm2 135.3(2) . .
O1 Cu5 Sm2 41.71(19) . .
O9 Cu5 Sm2 138.88(19) . .
O8 Cu5 Sm2 43.4(2) . .
O33 Cu5 Sm2 92.66(18) . .
O112 Cu5 Sm2 89.6(8) 2 .
O111 Cu5 Sm2 92.2(7) . .
Sm3 Cu5 Sm2 174.94(4) . .
O6 Cu6 O3 176.1(3) . .
O6 Cu6 O7 94.5(3) . .
O3 Cu6 O7 85.2(3) . .
O6 Cu6 O2 84.6(3) . .
O3 Cu6 O2 95.6(3) . .
O7 Cu6 O2 178.3(3) . .
O6 Cu6 O31 93.8(3) . .
O3 Cu6 O31 90.1(3) . .
O7 Cu6 O31 89.1(3) . .
O2 Cu6 O31 92.4(3) . .
O6 Cu6 O114 73.1(9) . .
O3 Cu6 O114 103.0(9) . .
O7 Cu6 O114 73.3(10) . .
O2 Cu6 O114 105.0(10) . .
O31 Cu6 O114 156.8(7) . .
O6 Cu6 O112 102.9(5) . 2
O3 Cu6 O112 73.4(5) . 2
O7 Cu6 O112 101.5(7) . 2
O2 Cu6 O112 77.3(7) . 2
O31 Cu6 O112 159.3(5) . 2
O114 Cu6 O112 43.3(8) . 2
O6 Cu6 Sm3 137.9(2) . .
O3 Cu6 Sm3 42.21(19) . .
O7 Cu6 Sm3 43.50(18) . .
O2 Cu6 Sm3 137.50(19) . .
O31 Cu6 Sm3 84.35(19) . .
O114 Cu6 Sm3 92.6(11) . .
O112 Cu6 Sm3 91.2(7) 2 .
O6 Cu6 Sm1 41.5(2) . .
O3 Cu6 Sm1 138.8(2) . .
O7 Cu6 Sm1 136.00(19) . .
O2 Cu6 Sm1 43.15(19) . .
O31 Cu6 Sm1 91.71(19) . .
O114 Cu6 Sm1 90.7(11) . .
O112 Cu6 Sm1 92.7(7) 2 .
Sm3 Cu6 Sm1 175.99(4) . .
N1 Cu7 O34 95.9(6) . .
N1 Cu7 O10 171.5(5) . .
O34 Cu7 O10 92.2(4) . .
N1 Cu7 O22 87.9(6) . .
O34 Cu7 O22 175.3(5) . .
O10 Cu7 O22 84.1(3) . .
N1 Cu7 Cu8 145.4(5) . .
O34 Cu7 Cu8 77.0(4) . .
O10 Cu7 Cu8 39.7(2) . .
O22 Cu7 Cu8 98.3(2) . .
O35 Cu8 O10 96.4(5) . .
O35 Cu8 O24 174.7(5) . .
O10 Cu8 O24 83.7(3) . .
O35 Cu8 N2 94.6(7) . .
O10 Cu8 N2 168.8(6) . .
O24 Cu8 N2 85.5(6) . .
O35 Cu8 O42 88.4(5) . .
O10 Cu8 O42 89.1(3) . .
O24 Cu8 O42 86.2(3) . .
N2 Cu8 O42 93.3(6) . .
O35 Cu8 Cu7 80.9(4) . .
O10 Cu8 Cu7 39.9(2) . .
O24 Cu8 Cu7 96.0(2) . .
N2 Cu8 Cu7 145.1(5) . .
O42 Cu8 Cu7 52.2(2) . .
O11 Cu9 N3 178.1(6) . .
O11 Cu9 O36 91.0(4) . .
N3 Cu9 O36 88.8(6) . .
O11 Cu9 O26 83.8(3) . .
N3 Cu9 O26 96.5(6) . .
O36 Cu9 O26 173.7(4) . .
O11 Cu9 O41 90.1(4) . .
N3 Cu9 O41 88.0(6) . .
O36 Cu9 O41 90.2(5) . .
O26 Cu9 O41 93.3(4) . .
O11 Cu9 O43 89.0(3) . .
N3 Cu9 O43 92.9(6) . .
O36 Cu9 O43 89.1(5) . .
O26 Cu9 O43 87.2(4) . .
O41 Cu9 O43 178.9(5) . .
O11 Cu9 Cu10 39.6(2) . .
N3 Cu9 Cu10 142.1(5) . .
O36 Cu9 Cu10 77.6(3) . .
O26 Cu9 Cu10 96.2(2) . .
O41 Cu9 Cu10 126.6(3) . .
O43 Cu9 Cu10 52.3(3) . .
N4 Cu10 O37 96.2(6) . .
N4 Cu10 O11 171.2(5) . .
O37 Cu10 O11 92.4(4) . .
N4 Cu10 O28 86.9(6) . .
O37 Cu10 O28 176.9(4) . .
O11 Cu10 O28 84.6(3) . .
N4 Cu10 O43 91.4(6) . .
O37 Cu10 O43 90.2(4) . .
O11 Cu10 O43 90.5(3) . .
O28 Cu10 O43 89.4(4) . .
N4 Cu10 Cu9 144.7(5) . .
O37 Cu10 Cu9 79.1(3) . .
O11 Cu10 Cu9 39.4(2) . .
O28 Cu10 Cu9 98.3(2) . .
O43 Cu10 Cu9 54.0(3) . .
N4 Cu10 Sm2 131.2(5) . .
O37 Cu10 Sm2 132.3(3) . .
O11 Cu10 Sm2 40.09(19) . .
O28 Cu10 Sm2 44.7(2) . .
O43 Cu10 Sm2 93.5(3) . .
Cu9 Cu10 Sm2 65.55(4) . .
N4 Cu10 O191 109.6(5) . .
O37 Cu10 O191 153.1(3) . .
O11 Cu10 O191 62.2(2) . .
O28 Cu10 O191 24.0(2) . .
O43 Cu10 O191 81.6(3) . .
Cu9 Cu10 O191 75.36(7) . .
Sm2 Cu10 O191 24.83(8) . .
O12 Cu11 O38 95.0(4) . .
O12 Cu11 N5 169.9(5) . .
O38 Cu11 N5 95.0(5) . .
O12 Cu11 O30 83.9(3) . .
O38 Cu11 O30 177.0(4) . .
N5 Cu11 O30 86.0(5) . .
O12 Cu11 O44 93.0(4) . .
O38 Cu11 O44 92.8(5) . .
N5 Cu11 O44 87.9(6) . .
O30 Cu11 O44 90.1(4) . .
O12 Cu11 O45 87.1(3) . .
O38 Cu11 O45 88.7(4) . .
N5 Cu11 O45 91.7(5) . .
O30 Cu11 O45 88.4(3) . .
O44 Cu11 O45 178.5(4) . .
O12 Cu11 Cu12 38.7(2) . .
O38 Cu11 Cu12 79.5(3) . .
N5 Cu11 Cu12 142.9(5) . .
O30 Cu11 Cu12 98.0(2) . .
O44 Cu11 Cu12 128.7(4) . .
O45 Cu11 Cu12 51.8(2) . .
N6 Cu12 O12 174.9(6) . .
N6 Cu12 O39 86.4(5) . .
O12 Cu12 O39 92.7(3) . .
N6 Cu12 O32 97.2(5) . .
O12 Cu12 O32 84.3(3) . .
O39 Cu12 O32 172.1(4) . .
N6 Cu12 O45 95.7(5) . .
O12 Cu12 O45 89.2(3) . .
O39 Cu12 O45 87.1(4) . .
O32 Cu12 O45 85.5(3) . .
N6 Cu12 Cu11 145.4(4) . .
O12 Cu12 Cu11 38.6(2) . .
O39 Cu12 Cu11 76.5(3) . .
O32 Cu12 Cu11 96.8(2) . .
O45 Cu12 Cu11 54.2(2) . .
N6 Cu12 O181 134.4(5) . .
O12 Cu12 O181 48.9(2) . .
O39 Cu12 O181 131.9(3) . .
O32 Cu12 O181 41.8(2) . .
O45 Cu12 O181 67.9(2) . .
Cu11 Cu12 O181 55.53(7) . .
O23 C1 O22 123.7(10) . .
O23 C1 C2 120.4(13) . .
O22 C1 C2 115.8(12) . .
C1 C2 N1 111.1(13) . .
C1 C2 H2C 109.4 . .
N1 C2 H2C 109.4 . .
C1 C2 H2D 109.4 . .
N1 C2 H2D 109.4 . .
H2C C2 H2D 108.0 . .
O25 C3 O24 123.9(10) . .
O25 C3 C4 120.0(12) . .
O24 C3 C4 116.1(11) . .
C3 C4 N2 111.8(12) . .
C3 C4 H4C 109.3 . .
N2 C4 H4C 109.3 . .
C3 C4 H4D 109.3 . .
N2 C4 H4D 109.3 . .
H4C C4 H4D 107.9 . .
O27 C5 O26 124.0(10) . .
O27 C5 C6 112.5(12) . .
O26 C5 C6 123.0(12) . .
C7 C6 C5 118(2) . .
C7 C6 H6A 107.8 . .
C5 C6 H6A 107.8 . .
C7 C6 H6B 107.8 . .
C5 C6 H6B 107.8 . .
H6A C6 H6B 107.1 . .
C6 C7 N3 108.1(19) . .
C6 C7 H7D 110.1 . .
N3 C7 H7D 110.1 . .
C6 C7 H7E 110.1 . .
N3 C7 H7E 110.1 . .
H7D C7 H7E 108.4 . .
O29 C8 O28 121.8(10) . .
O29 C8 C9 120.1(12) . .
O28 C8 C9 117.9(11) . .
C8 C9 N4 108.8(13) . .
C8 C9 H9D 109.9 . .
N4 C9 H9D 109.9 . .
C8 C9 H9E 109.9 . .
N4 C9 H9E 109.9 . .
H9D C9 H9E 108.3 . .
O31 C10 O30 123.7(10) . .
O31 C10 C11 119.3(12) . .
O30 C10 C11 117.0(11) . .
C10 C11 N5 110.2(13) . .
C10 C11 H11A 109.6 . .
N5 C11 H11A 109.6 . .
C10 C11 H11B 109.6 . .
N5 C11 H11B 109.6 . .
H11A C11 H11B 108.1 . .
O33 C12 O32 123.3(10) . .
O33 C12 C13 117.1(10) . .
O32 C12 C13 119.7(10) . .
C12 C13 C14 117.4(15) . .
C12 C13 H13A 107.9 . .
C14 C13 H13A 107.9 . .
C12 C13 H13B 107.9 . .
C14 C13 H13B 107.9 . .
H13A C13 H13B 107.2 . .
N6 C14 C13 108.3(17) . .
N6 C14 H14A 110.0 . .
C13 C14 H14A 110.0 . .
N6 C14 H14B 110.0 . .
C13 C14 H14B 110.0 . .
H14A C14 H14B 108.4 . .
O35 C15 O34 128.5(13) . .
O35 C15 C16 118(2) . .
O34 C15 C16 114(2) . .
C17 C16 C15 106(3) . .
C16 C17 N7 142(5) . .
O37 C18 O36 127.3(13) . .
O37 C18 C19 120.6(16) . .
O36 C18 C19 112.1(14) . .
C20 C19 C18 107.8(17) . .
C20 C19 H19A 110.1 . .
C18 C19 H19A 110.1 . .
C20 C19 H19B 110.1 . .
C18 C19 H19B 110.1 . .
H19A C19 H19B 108.5 . .
N8 C20 C19 116(2) . .
N8 C20 H20A 108.4 . .
C19 C20 H20A 108.4 . .
N8 C20 H20B 108.4 . .
C19 C20 H20B 108.4 . .
H20A C20 H20B 107.4 . .
O38 C21 O39 125.8(11) . .
O38 C21 C22 116.7(13) . .
O39 C21 C22 117.5(13) . .
C21 C22 C23 113.1(14) . .
C21 C22 H22A 109.0 . .
C23 C22 H22A 109.0 . .
C21 C22 H22B 109.0 . .
C23 C22 H22B 109.0 . .
H22A C22 H22B 107.8 . .
N9 C23 C22 110.7(18) . .
N9 C23 H23A 109.5 . .
C22 C23 H23A 109.5 . .
N9 C23 H23B 109.5 . .
C22 C23 H23B 109.5 . .
H23A C23 H23B 108.1 . .
C2 N1 Cu7 105.3(9) . .
C2 N1 H1A 110.7 . .
Cu7 N1 H1A 110.7 . .
C2 N1 H1B 110.7 . .
Cu7 N1 H1B 110.7 . .
H1A N1 H1B 108.8 . .
C4 N2 Cu8 106.7(9) . .
C4 N2 H2A 110.4 . .
Cu8 N2 H2A 110.4 . .
C4 N2 H2B 110.4 . .
Cu8 N2 H2B 110.4 . .
H2A N2 H2B 108.6 . .
C7 N3 Cu9 120.7(17) . .
C7 N3 H3A 107.2 . .
Cu9 N3 H3A 107.2 . .
C7 N3 H3B 107.2 . .
Cu9 N3 H3B 107.2 . .
H3A N3 H3B 106.8 . .
C9 N4 Cu10 105.5(9) . .
C9 N4 H4A 110.6 . .
Cu10 N4 H4A 110.6 . .
C9 N4 H4B 110.6 . .
Cu10 N4 H4B 110.6 . .
H4A N4 H4B 108.8 . .
C11 N5 Cu11 109.3(9) . .
C11 N5 H5A 109.8 . .
Cu11 N5 H5A 109.8 . .
C11 N5 H5B 109.8 . .
Cu11 N5 H5B 109.8 . .
H5A N5 H5B 108.3 . .
C14 N6 Cu12 114.4(11) . .
C17 N7 H7A 111.7 . .
C17 N7 H7B 107.9 . .
H7A N7 H7B 109.4 . .
C20 N8 H8A 109.3 . .
C20 N8 H8B 105.4 . .
H8A N8 H8B 109.5 . .
C23 N9 H9A 109.7 . .
C23 N9 H9B 109.3 . .
H9A N9 H9B 109.4 . .
Cu1 O1 Cu5 118.5(3) . .
Cu1 O1 Sm2 103.8(3) . .
Cu5 O1 Sm2 105.8(3) . .
Cu1 O1 H1C 109.4 . .
Cu5 O1 H1C 109.4 . .
Sm2 O1 H1C 109.4 . .
Cu1 O2 Cu6 114.2(3) . .
Cu1 O2 Sm1 103.8(3) . .
Cu6 O2 Sm1 103.7(3) . .
Cu1 O2 H2E 111.5 . .
Cu6 O2 H2E 111.5 . .
Sm1 O2 H2E 111.5 . .
Cu5 O3 Cu6 118.6(3) . .
Cu5 O3 Sm3 104.2(3) . .
Cu6 O3 Sm3 104.7(3) . .
Cu5 O3 H3C 109.6 . .
Cu6 O3 H3C 109.6 . .
Sm3 O3 H3C 109.6 . .
Cu1 O4 Cu3 118.0(3) . .
Cu1 O4 Sm1 106.1(3) . .
Cu3 O4 Sm1 103.0(3) . .
Cu1 O4 H4E 109.8 . .
Cu3 O4 H4E 109.8 . .
Sm1 O4 H4E 109.8 . .
Cu4 O5 Cu1 120.0(3) . .
Cu4 O5 Sm2 104.4(3) . .
Cu1 O5 Sm2 104.3(3) . .
Cu4 O5 H5C 109.2 . .
Cu1 O5 H5C 109.2 . .
Sm2 O5 H5C 109.2 . .
Cu6 O6 Cu2 119.4(3) . .
Cu6 O6 Sm1 106.4(3) . .
Cu2 O6 Sm1 102.9(3) . .
Cu6 O6 H6C 109.2 . .
Cu2 O6 H6C 109.2 . .
Sm1 O6 H6C 109.2 . .
Cu6 O7 Cu4 119.6(3) . 2
Cu6 O7 Sm3 103.0(3) . .
Cu4 O7 Sm3 105.3(3) 2 .
Cu6 O7 H7C 109.4 . .
Cu4 O7 H7C 109.4 2 .
Sm3 O7 H7C 109.4 . .
Cu2 O8 Cu5 115.1(3) 2 .
Cu2 O8 Sm2 103.9(3) 2 .
Cu5 O8 Sm2 103.5(3) . .
Cu2 O8 H8C 111.3 2 .
Cu5 O8 H8C 111.3 . .
Sm2 O8 H8C 111.3 . .
Cu3 O9 Cu5 118.0(3) 2 .
Cu3 O9 Sm3 106.3(3) 2 .
Cu5 O9 Sm3 102.6(3) . .
Cu3 O9 H9C 109.8 2 .
Cu5 O9 H9C 109.8 . .
Sm3 O9 H9C 109.8 . .
Cu8 O10 Cu7 100.4(3) . .
Cu8 O10 Sm1 108.6(3) . .
Cu7 O10 Sm1 108.3(3) . .
Cu8 O10 H10A 112.9 . .
Cu7 O10 H10A 112.9 . .
Sm1 O10 H10A 112.9 . .
Cu9 O11 Cu10 101.0(3) . .
Cu9 O11 Sm2 110.1(3) . .
Cu10 O11 Sm2 108.3(3) . .
Cu9 O11 H11E 112.3 . .
Cu10 O11 H11E 112.3 . .
Sm2 O11 H11E 112.3 . .
Cu11 O12 Cu12 102.7(4) . .
Cu11 O12 Sm3 109.1(3) . .
Cu12 O12 Sm3 109.5(3) . .
Cu11 O12 H12A 111.8 . .
Cu12 O12 H12A 111.8 . .
Sm3 O12 H12A 111.8 . .
Cu2 O13 Cu3 118.6(3) . .
Cu2 O13 Sm1 104.4(3) . .
Cu3 O13 Sm1 104.1(3) . .
Cu2 O13 H13E 109.7 . .
Cu3 O13 H13E 109.7 . .
Sm1 O13 H13E 109.7 . .
Cu4 O14 Cu3 114.9(3) . .
Cu4 O14 Sm3 104.2(3) . 2
Cu3 O14 Sm3 104.0(3) . 2
Cu4 O14 H14E 111.1 . .
Cu3 O14 H14E 111.1 . .
Sm3 O14 H14E 111.1 2 .
Cu2 O15 Cu4 119.6(3) . 2
Cu2 O15 Sm2 106.2(3) . 2
Cu4 O15 Sm2 102.3(3) 2 2
Cu2 O15 H15A 109.4 . .
Cu4 O15 H15A 109.4 2 .
Sm2 O15 H15A 109.4 2 .
C1 O22 Cu7 118.5(7) . .
C1 O22 Sm1 137.7(7) . .
Cu7 O22 Sm1 103.6(3) . .
C1 O23 Cu3 127.5(7) . .
C3 O24 Cu8 117.5(7) . .
C3 O24 Sm1 138.6(7) . .
Cu8 O24 Sm1 103.7(3) . .
C3 O25 Cu2 126.4(7) . .
C5 O26 Cu9 122.9(7) . .
C5 O26 Sm2 135.0(7) . .
Cu9 O26 Sm2 102.0(3) . .
C5 O27 Cu4 129.6(7) . .
C8 O28 Cu10 117.4(7) . .
C8 O28 Sm2 139.9(7) . .
Cu10 O28 Sm2 102.7(3) . .
C8 O29 Cu1 127.3(8) . .
C10 O30 Cu11 116.9(7) . .
C10 O30 Sm3 139.3(6) . .
Cu11 O30 Sm3 103.7(3) . .
C10 O31 Cu6 126.0(7) . .
C12 O32 Cu12 122.6(7) . .
C12 O32 Sm3 134.7(6) . .
Cu12 O32 Sm3 102.3(3) . .
C12 O33 Cu5 130.1(7) . .
C15 O34 Cu7 126.7(11) . .
C15 O35 Cu8 126.9(12) . .
C18 O36 Cu9 127.0(9) . .
C18 O37 Cu10 129.0(10) . .
C21 O38 Cu11 128.1(8) . .
C21 O39 Cu12 130.2(8) . .
O112 Cl1 O112 180(3) 2 .
O112 Cl1 O111 113.7(12) 2 2
O112 Cl1 O111 66.3(12) . 2
O112 Cl1 O111 66.3(12) 2 .
O112 Cl1 O111 113.7(12) . .
O111 Cl1 O111 180(3) 2 .
O112 Cl1 O113 68.9(12) 2 .
O112 Cl1 O113 111.1(12) . .
O111 Cl1 O113 70.2(12) 2 .
O111 Cl1 O113 109.8(12) . .
O112 Cl1 O113 111.1(12) 2 2
O112 Cl1 O113 68.9(12) . 2
O111 Cl1 O113 109.8(12) 2 2
O111 Cl1 O113 70.2(12) . 2
O113 Cl1 O113 180(3) . 2
O112 Cl1 O114 73.0(14) 2 .
O112 Cl1 O114 107.0(14) . .
O111 Cl1 O114 71.8(14) 2 .
O111 Cl1 O114 108.2(14) . .
O113 Cl1 O114 106.7(13) . .
O113 Cl1 O114 73.3(13) 2 .
O112 Cl1 O114 107.0(14) 2 2
O112 Cl1 O114 73.0(14) . 2
O111 Cl1 O114 108.2(14) 2 2
O111 Cl1 O114 71.8(14) . 2
O113 Cl1 O114 73.3(13) . 2
O113 Cl1 O114 106.7(13) 2 2
O114 Cl1 O114 180.0(4) . 2
Cl1 O111 O112 56.8(9) . 2
Cl1 O111 O113 55.5(9) . 2
O112 O111 O113 95.0(15) 2 2
Cl1 O111 O114 55.8(10) . 2
O112 O111 O114 91.5(16) 2 2
O113 O111 O114 89.0(15) 2 2
Cl1 O111 Cu5 126.6(15) . .
O112 O111 Cu5 69.8(13) 2 .
O113 O111 Cu5 134(2) 2 .
O114 O111 Cu5 132(2) 2 .
Cl1 O111 Cu2 122.7(15) . 2
O112 O111 Cu2 129.4(19) 2 2
O113 O111 Cu2 127.6(19) 2 2
O114 O111 Cu2 66.8(17) 2 2
Cu5 O111 Cu2 91.4(7) . 2
Cl1 O111 Cu3 123.0(15) . 2
O112 O111 Cu3 134.6(19) 2 2
O113 O111 Cu3 67.5(14) 2 2
O114 O111 Cu3 128(2) 2 2
Cu5 O111 Cu3 92.5(7) . 2
Cu2 O111 Cu3 90.9(7) 2 2
Cl1 O112 O111 56.9(9) . 2
Cl1 O112 O113 56.3(9) . 2
O111 O112 O113 95.2(15) 2 2
Cl1 O112 O114 55.3(10) . 2
O111 O112 O114 91.6(17) 2 2
O113 O112 O114 89.1(15) 2 2
Cl1 O112 Cu5 127.1(16) . 2
O111 O112 Cu5 70.2(13) 2 2
O113 O112 Cu5 137(2) 2 2
O114 O112 Cu5 130(2) 2 2
Cl1 O112 Cu1 125.4(16) . 2
O111 O112 Cu1 137(2) 2 2
O113 O112 Cu1 69.2(17) 2 2
O114 O112 Cu1 127(2) 2 2
Cu5 O112 Cu1 93.5(8) 2 2
Cl1 O112 Cu6 120.2(17) . 2
O111 O112 Cu6 130(2) 2 2
O113 O112 Cu6 126.0(18) 2 2
O114 O112 Cu6 64.9(18) 2 2
Cu5 O112 Cu6 91.3(7) 2 2
Cu1 O112 Cu6 88.8(8) 2 2
Cl1 O113 O112 54.8(10) . 2
Cl1 O113 O111 54.2(9) . 2
O112 O113 O111 93.4(16) 2 2
Cl1 O113 O114 54.4(10) . 2
O112 O113 O114 87.7(15) 2 2
O111 O113 O114 87.7(15) 2 2
Cl1 O113 Cu3 125.0(17) . .
O112 O113 Cu3 137(2) 2 .
O111 O113 Cu3 70.8(15) 2 .
O114 O113 Cu3 130(2) 2 .
Cl1 O113 Cu1 124.5(18) . .
O112 O113 Cu1 69.7(18) 2 .
O111 O113 Cu1 135(2) 2 .
O114 O113 Cu1 131(2) 2 .
Cu3 O113 Cu1 93.0(8) . .
Cl1 O113 Cu4 121.5(18) . .
O112 O113 Cu4 128(2) 2 .
O111 O113 Cu4 128(2) 2 .
O114 O113 Cu4 67(2) 2 .
Cu3 O113 Cu4 91.1(9) . .
Cu1 O113 Cu4 92.5(8) . .
Cl1 O114 O111 52.3(9) . 2
Cl1 O114 O112 51.8(8) . 2
O111 O114 O112 87.7(15) 2 2
Cl1 O114 O113 52.3(9) . 2
O111 O114 O113 85.4(14) 2 2
O112 O114 O113 85.6(14) 2 2
Cl1 O114 Cu6 123(2) . .
O111 O114 Cu6 133(3) 2 .
O112 O114 Cu6 72(2) 2 .
O113 O114 Cu6 132(3) 2 .
Cl1 O114 Cu2 122(2) . .
O111 O114 Cu2 70(2) 2 .
O112 O114 Cu2 134(3) 2 .
O113 O114 Cu2 130(2) 2 .
Cu6 O114 Cu2 94.6(10) . .
Cl1 O114 Cu4 121(2) . 2
O111 O114 Cu4 129(2) 2 2
O112 O114 Cu4 130(2) 2 2
O113 O114 Cu4 69(2) 2 2
Cu6 O114 Cu4 94.3(11) . 2
Cu2 O114 Cu4 93.8(11) . 2
O122 Cl2 O123 113.3(13) . .
O122 Cl2 O121 108.9(13) . .
O123 Cl2 O121 109.3(13) . .
O122 Cl2 O124 109.9(15) . .
O123 Cl2 O124 108.8(15) . .
O121 Cl2 O124 106.4(14) . .
O131 Cl3 O132 112.4(14) . .
O131 Cl3 O133 110.7(14) . .
O132 Cl3 O133 107.3(14) . .
O131 Cl3 O134 108.9(14) . .
O132 Cl3 O134 109.5(14) . .
O133 Cl3 O134 108.0(15) . .
Cu10 O43 Cu9 73.7(3) . .
Cu12 O45 Cu11 74.0(3) . .
O141 Cl4 O142 116.2(16) . .
O141 Cl4 O143 111.6(14) . .
O142 Cl4 O143 104.8(13) . .
O141 Cl4 O144 117.2(15) . .
O142 Cl4 O144 104.5(14) . .
O143 Cl4 O144 100.7(13) . .
O154 Cl5 O151 115.3(9) . .
O154 Cl5 O152 115.2(8) . .
O151 Cl5 O152 106.7(8) . .
O154 Cl5 O153 106.7(9) . .
O151 Cl5 O153 105.5(9) . .
O152 Cl5 O153 106.6(9) . .
O163 Cl6 O162 112.8(13) . .
O163 Cl6 O164 107.5(12) . .
O162 Cl6 O164 109.8(12) . .
O163 Cl6 O161 109.0(13) . .
O162 Cl6 O161 110.4(13) . .
O164 Cl6 O161 107.2(13) . .
O172 Cl7 O174 115.9(14) . .
O172 Cl7 O173 110.2(12) . .
O174 Cl7 O173 113.2(13) . .
O172 Cl7 O171 106.9(12) . .
O174 Cl7 O171 104.8(13) . .
O173 Cl7 O171 104.9(12) . .
O182 Cl8 O183 117.9(12) . .
O182 Cl8 O181 115.1(10) . .
O183 Cl8 O181 107.7(10) . .
O182 Cl8 O184 109.4(11) . .
O183 Cl8 O184 100.4(11) . .
O181 Cl8 O184 104.7(10) . .
Cl8 O181 Cu12 125.5(6) . .
O191 Cl9 O192 110.4(12) . .
O191 Cl9 O193 112.3(12) . .
O192 Cl9 O193 109.2(12) . .
O191 Cl9 O194 107.7(12) . .
O192 Cl9 O194 107.9(13) . .
O193 Cl9 O194 109.2(12) . .
Cl9 O191 Cu10 117.1(8) . .
O204 Cl10 O202 114.5(15) . .
O204 Cl10 O203 108.7(13) . .
O202 Cl10 O203 100.5(15) . .
O204 Cl10 O201 116.3(12) . .
O202 Cl10 O201 108.2(10) . .
O203 Cl10 O201 107.3(11) . .
O214 Cl11 O212 113.9(16) . .
O214 Cl11 O211 115.1(15) . .
O212 Cl11 O211 108.4(13) . .
O214 Cl11 O213 108.0(15) . .
O212 Cl11 O213 106.8(15) . .
O211 Cl11 O213 104.0(15) . .
O224 Cl12 O222 112.6(16) . .
O224 Cl12 O221 111.7(16) . .
O222 Cl12 O221 108.6(15) . .
O224 Cl12 O223 111.3(16) . .
O222 Cl12 O223 106.9(15) . .
O221 Cl12 O223 105.5(15) . .

loop_
_geom_bond_atom_site_label_1
_geom_bond_atom_site_label_2
_geom_bond_distance
_geom_bond_site_symmetry_2
Sm1 O13 2.427(7) .
Sm1 O10 2.442(7) .
Sm1 O6 2.447(7) .
Sm1 O4 2.448(7) .
Sm1 O16 2.464(8) .
Sm1 O17 2.475(8) .
Sm1 O2 2.492(6) .
Sm1 O24 2.565(7) .
Sm1 O22 2.569(7) .
Sm1 Cu2 3.4749(13) .
Sm1 Cu3 3.4756(13) .
Sm1 Cu1 3.5343(14) .
Sm2 O5 2.419(6) .
Sm2 O11 2.422(7) .
Sm2 O1 2.438(6) .
Sm2 O15 2.451(6) 2
Sm2 O18 2.462(8) .
Sm2 O19 2.478(7) .
Sm2 O8 2.491(7) .
Sm2 O28 2.576(8) .
Sm2 O26 2.609(7) .
Sm2 Cu4 3.4665(14) .
Sm2 Cu1 3.4728(14) .
Sm2 Cu5 3.5260(13) .
Sm3 O3 2.418(6) .
Sm3 O12 2.446(7) .
Sm3 O9 2.449(6) .
Sm3 O7 2.460(6) .
Sm3 O20 2.460(8) .
Sm3 O14 2.486(7) 2
Sm3 O21 2.501(8) .
Sm3 O30 2.568(8) .
Sm3 O32 2.605(7) .
Sm3 Cu5 3.4654(13) .
Sm3 Cu6 3.4815(13) .
Sm3 Cu4 3.5360(14) 2
Cu1 O4 1.959(7) .
Cu1 O1 1.960(7) .
Cu1 O5 1.965(6) .
Cu1 O2 1.981(7) .
Cu1 O29 2.308(8) .
Cu1 O113 2.33(3) .
Cu1 O112 2.34(3) 2
Cu2 O15 1.949(7) .
Cu2 O13 1.957(7) .
Cu2 O8 1.975(7) 2
Cu2 O6 1.981(7) .
Cu2 O25 2.307(8) .
Cu2 O114 2.32(4) .
Cu2 O111 2.36(3) 2
Cu2 Sm2 3.5307(13) 2
Cu3 O9 1.957(7) 2
Cu3 O13 1.966(7) .
Cu3 O4 1.976(7) .
Cu3 O14 1.985(7) .
Cu3 O23 2.304(8) .
Cu3 O113 2.32(3) .
Cu3 O111 2.37(2) 2
Cu3 Sm3 3.5372(13) 2
Cu4 O5 1.953(7) .
Cu4 O7 1.972(7) 2
Cu4 O14 1.978(6) .
Cu4 O15 1.983(7) 2
Cu4 O27 2.289(8) .
Cu4 O114 2.34(4) 2
Cu4 O113 2.36(3) .
Cu4 Sm3 3.5360(14) 2
Cu5 O3 1.960(7) .
Cu5 O1 1.968(7) .
Cu5 O9 1.977(7) .
Cu5 O8 1.980(7) .
Cu5 O33 2.287(7) .
Cu5 O112 2.29(2) 2
Cu5 O111 2.30(2) .
Cu6 O6 1.957(6) .
Cu6 O3 1.964(6) .
Cu6 O7 1.970(7) .
Cu6 O2 1.992(7) .
Cu6 O31 2.300(7) .
Cu6 O114 2.31(4) .
Cu6 O112 2.42(3) 2
Cu7 N1 1.964(14) .
Cu7 O34 1.977(11) .
Cu7 O10 1.977(8) .
Cu7 O22 1.981(7) .
Cu7 Cu8 3.031(2) .
Cu8 O35 1.934(11) .
Cu8 O10 1.968(8) .
Cu8 O24 1.980(7) .
Cu8 N2 1.997(16) .
Cu8 O42 2.525(10) .
Cu9 O11 1.964(7) .
Cu9 N3 1.965(13) .
Cu9 O36 1.993(10) .
Cu9 O26 2.003(7) .
Cu9 O41 2.514(13) .
Cu9 O43 2.560(12) .
Cu9 Cu10 3.036(2) .
Cu10 N4 1.946(13) .
Cu10 O37 1.954(9) .
Cu10 O11 1.971(8) .
Cu10 O28 1.971(7) .
Cu10 O43 2.504(12) .
Cu10 O191 16.451(17) .
Cu11 O12 1.949(8) .
Cu11 O38 1.953(8) .
Cu11 N5 1.967(13) .
Cu11 O30 1.974(7) .
Cu11 O44 2.546(14) .
Cu11 O45 2.570(10) .
Cu11 Cu12 3.047(2) .
Cu12 N6 1.948(11) .
Cu12 O12 1.954(7) .
Cu12 O39 1.976(8) .
Cu12 O32 1.997(7) .
Cu12 O45 2.491(10) .
Cu12 O181 13.088(13) .
C1 O23 1.233(14) .
C1 O22 1.300(14) .
C1 C2 1.516(17) .
C2 N1 1.72(3) .
C2 H2C 0.9700 .
C2 H2D 0.9700 .
C3 O25 1.234(15) .
C3 O24 1.295(14) .
C3 C4 1.509(17) .
C4 N2 1.62(2) .
C4 H4C 0.9700 .
C4 H4D 0.9700 .
C5 O27 1.218(14) .
C5 O26 1.301(13) .
C5 C6 1.498(9) .
C6 C7 1.488(10) .
C6 H6A 0.9700 .
C6 H6B 0.9700 .
C7 N3 1.500(10) .
C7 H7D 0.9700 .
C7 H7E 0.9700 .
C8 O29 1.250(14) .
C8 O28 1.300(14) .
C8 C9 1.464(18) .
C9 N4 1.73(2) .
C9 H9D 0.9700 .
C9 H9E 0.9700 .
C10 O31 1.247(14) .
C10 O30 1.288(14) .
C10 C11 1.535(17) .
C11 N5 1.59(2) .
C11 H11A 0.9700 .
C11 H11B 0.9700 .
C12 O33 1.243(13) .
C12 O32 1.307(13) .
C12 C13 1.458(16) .
C13 C14 1.52(2) .
C13 H13A 0.9700 .
C13 H13B 0.9700 .
C14 N6 1.41(2) .
C14 H14A 0.9700 .
C14 H14B 0.9700 .
C15 O35 1.19(3) .
C15 O34 1.34(3) .
C15 C16 1.521(10) .
C16 C17 1.517(10) .
C17 N7 1.518(10) .
C18 O37 1.201(18) .
C18 O36 1.294(19) .
C18 C19 1.55(2) .
C19 C20 1.54(3) .
C19 H19A 0.9700 .
C19 H19B 0.9700 .
C20 N8 1.47(3) .
C20 H20A 0.9700 .
C20 H20B 0.9700 .
C21 O38 1.233(16) .
C21 O39 1.271(16) .
C21 C22 1.485(17) .
C22 C23 1.60(3) .
C22 H22A 0.9700 .
C22 H22B 0.9700 .
C23 N9 1.46(3) .
C23 H23A 0.9700 .
C23 H23B 0.9700 .
N1 H1A 0.9000 .
N1 H1B 0.9000 .
N2 H2A 0.9000 .
N2 H2B 0.9000 .
N3 H3A 0.9000 .
N3 H3B 0.9000 .
N4 H4A 0.9000 .
N4 H4B 0.9000 .
N5 H5A 0.9000 .
N5 H5B 0.9000 .
N7 H7A 0.9000 .
N7 H7B 0.9002 .
N8 H8A 0.8997 .
N8 H8B 0.9002 .
N9 H9A 0.8896 .
N9 H9B 0.8906 .
O1 H1C 0.9800 .
O2 H2E 0.9800 .
O3 H3C 0.9800 .
O4 H4E 0.9800 .
O5 H5C 0.9800 .
O6 H6C 0.9800 .
O7 Cu4 1.972(7) 2
O7 H7C 0.9800 .
O8 Cu2 1.975(7) 2
O8 H8C 0.9800 .
O9 Cu3 1.957(7) 2
O9 H9C 0.9800 .
O10 H10A 0.9800 .
O11 H11E 0.9800 .
O12 H12A 0.9800 .
O13 H13E 0.9800 .
O14 Sm3 2.486(7) 2
O14 H14E 0.9800 .
O15 Cu4 1.983(7) 2
O15 Sm2 2.451(6) 2
O15 H15A 0.9800 .
Cl1 O112 1.438(14) 2
Cl1 O112 1.438(14) .
Cl1 O111 1.439(14) 2
Cl1 O111 1.439(14) .
Cl1 O113 1.463(15) .
Cl1 O113 1.463(15) 2
Cl1 O114 1.505(15) .
Cl1 O114 1.505(15) 2
O111 O112 1.57(3) 2
O111 O113 1.67(3) 2
O111 O114 1.73(3) 2
O111 Cu2 2.36(3) 2
O111 Cu3 2.37(2) 2
O112 O111 1.57(3) 2
O112 O113 1.64(3) 2
O112 O114 1.75(4) 2
O112 Cu5 2.29(2) 2
O112 Cu1 2.34(3) 2
O112 Cu6 2.42(3) 2
O113 O112 1.64(3) 2
O113 O111 1.67(3) 2
O113 O114 1.77(3) 2
O114 O111 1.73(3) 2
O114 O112 1.75(4) 2
O114 O113 1.77(3) 2
O114 Cu4 2.34(4) 2
Cl2 O122 1.417(15) .
Cl2 O123 1.459(15) .
Cl2 O121 1.476(13) .
Cl2 O124 1.488(16) .
Cl3 O131 1.418(14) .
Cl3 O132 1.470(16) .
Cl3 O133 1.479(16) .
Cl3 O134 1.488(16) .
Cl4 O141 1.299(14) .
Cl4 O142 1.41(2) .
Cl4 O143 1.445(18) .
Cl4 O144 1.48(2) .
Cl5 O154 1.375(11) .
Cl5 O151 1.407(12) .
Cl5 O152 1.484(12) .
Cl5 O153 1.536(15) .
Cl6 O163 1.415(13) .
Cl6 O162 1.442(13) .
Cl6 O164 1.481(14) .
Cl6 O161 1.486(15) .
Cl7 O172 1.430(14) .
Cl7 O174 1.438(15) .
Cl7 O173 1.461(14) .
Cl7 O171 1.506(14) .
Cl8 O182 1.334(13) .
Cl8 O183 1.424(19) .
Cl8 O181 1.488(13) .
Cl8 O184 1.540(19) .
Cl9 O191 1.421(12) .
Cl9 O192 1.463(14) .
Cl9 O193 1.465(14) .
Cl9 O194 1.491(15) .
Cl10 O204 1.330(15) .
Cl10 O202 1.449(19) .
Cl10 O203 1.48(2) .
Cl10 O201 1.502(14) .
Cl11 O214 1.406(16) .
Cl11 O212 1.447(16) .
Cl11 O211 1.471(16) .
Cl11 O213 1.514(17) .
Cl12 O224 1.411(17) .
Cl12 O222 1.457(17) .
Cl12 O221 1.476(17) .
Cl12 O223 1.477(17) .
